data_4519377
loop_
_publ_author_name
'Alberoni, Chiara'
'D&#x2019;Alterio, Massimo C.'
'Balducci, Gabriele'
'Immirzi, Barbara'
'Polentarutti, Maurizio'
'Pellecchia, Claudio'
'Milani, Barbara'

_publ_section_title
;
 Tunable &#x201C;In-Chain&#x201D; and &#x201C;At the End of the
 Branches&#x201D; Methyl Acrylate Incorporation in the Polyolefin Skeleton
 through Pd(II) Catalysis
;
_journal_issue 6
_journal_name_full 'ACS Catalysis'
_journal_page_first 3430
_journal_page_last 3443
_journal_paper_doi 10.1021/acscatal.1c05326
_journal_volume 12
_journal_year 2022
_chemical_formula_moiety '2(C34 H40 N3 Pd S), 2(F6 P), C H2 Cl2'
_chemical_formula_sum 'C34.5 H41 Cl F6 N3 P Pd S'
_chemical_formula_weight 816.58
_space_group_crystal_system monoclinic
_space_group_IT_number 14
_space_group_name_Hall '-P 2ybc'
_space_group_name_H-M_alt 'P 1 21/c 1'
_atom_sites_solution_hydrogens geom
_audit_creation_method SHELXL-2017/1
_cell_angle_alpha 90
_cell_angle_beta 94.356(14)
_cell_angle_gamma 90
_cell_formula_units_Z 8
_cell_length_a 12.1530(18)
_cell_length_b 28.0370(7)
_cell_length_c 21.6130(7)
_cell_measurement_reflns_used 60216
_cell_measurement_temperature 100(2)
_cell_measurement_theta_max 28.227
_cell_measurement_theta_min 1.174
_cell_volume 7343.0(11)
_computing_cell_refinement 'XDS (Kabsch, 2010)'
_computing_data_collection 'Elettra XRD1 Data Collection SW'
_computing_data_reduction 'XDS - CCP4'
_computing_molecular_graphics
;
ShelXle (Hubschle et al. 2011)
Coot (Emsley et al., 2010) 
Ortep3 for Windows (Farrugia, 2012)
;
_computing_publication_material 'private software, PLATON (Spek, 2015)'
_computing_structure_refinement 'SHELXL-2014/7 (Sheldrick, 2014)'
_computing_structure_solution 'SHELXT (Sheldrick, 2015), Sir2014 (Burla, 2015)'
_diffrn_ambient_temperature 100(2)
_diffrn_measured_fraction_theta_full 1.000
_diffrn_measured_fraction_theta_max 1.000
_diffrn_measurement_device_type
;
Huber 4-circles Kappa Goniometer, Pilatus 2M detector
;
_diffrn_measurement_method 'Rotating crystal'
_diffrn_radiation_monochromator graphite
_diffrn_radiation_type synchrotron
_diffrn_radiation_wavelength 0.700
_diffrn_reflns_av_R_equivalents 0.0366
_diffrn_reflns_av_unetI/netI 0.0153
_diffrn_reflns_Laue_measured_fraction_full 1.000
_diffrn_reflns_Laue_measured_fraction_max 1.000
_diffrn_reflns_limit_h_max 16
_diffrn_reflns_limit_h_min -16
_diffrn_reflns_limit_k_max 37
_diffrn_reflns_limit_k_min -37
_diffrn_reflns_limit_l_max 29
_diffrn_reflns_limit_l_min -29
_diffrn_reflns_number 244401
_diffrn_reflns_point_group_measured_fraction_full 1.000
_diffrn_reflns_point_group_measured_fraction_max 1.000
_diffrn_reflns_theta_full 24.835
_diffrn_reflns_theta_max 28.227
_diffrn_reflns_theta_min 1.174
_diffrn_source 'Elettra Synchrotron - XRD1 BL'
_exptl_absorpt_coefficient_mu 0.698
_exptl_absorpt_correction_T_max 1.572
_exptl_absorpt_correction_T_min 0.335
_exptl_absorpt_correction_type refdelf
_exptl_absorpt_process_details
;
        Parkin S,Moezzi B & Hope H, (1995) J. Appl. Cryst. 28, 53-56
        Cubic fit to sin(theta)/lambda - 24 parameters
;
_exptl_crystal_colour yellow
_exptl_crystal_density_diffrn 1.477
_exptl_crystal_description plate
_exptl_crystal_F_000 3336
_exptl_crystal_recrystallization_method 'Re-crystallisation from solvent: CD2Cl2/hexane'
_exptl_crystal_size_max 0.250
_exptl_crystal_size_mid 0.200
_exptl_crystal_size_min 0.150
_refine_diff_density_max 2.076
_refine_diff_density_min -1.774
_refine_diff_density_rms 0.126
_refine_ls_extinction_method none
_refine_ls_goodness_of_fit_ref 1.038
_refine_ls_hydrogen_treatment constr
_refine_ls_matrix_type full
_refine_ls_number_parameters 892
_refine_ls_number_reflns 18984
_refine_ls_number_restraints 68
_refine_ls_restrained_S_all 21.225
_refine_ls_R_factor_all 0.0707
_refine_ls_R_factor_gt 0.0668
_refine_ls_shift/su_max 0.003
_refine_ls_shift/su_mean 0.000
_refine_ls_structure_factor_coef Fsqd
_refine_ls_weighting_details 'w=1/[\s^2^(Fo^2^)+(0.1271P)^2^+16.6019P] where P=(Fo^2^+2Fc^2^)/3'
_refine_ls_weighting_scheme calc
_refine_ls_wR_factor_gt 0.2017
_refine_ls_wR_factor_ref 0.2058
_reflns_Friedel_coverage 0.000
_reflns_number_gt 17215
_reflns_number_total 18984
_reflns_threshold_expression 'I > 2\s(I)'
_cod_data_source_file cs1c05326_si_002.cif
_cod_data_source_block ca59-06
_cod_original_sg_symbol_H-M 'P 21/c'
_cod_original_formula_sum 'C34.50 H41 Cl F6 N3 P Pd S'
_cod_database_code 4519377
_shelx_shelxl_version_number 2017/1
_shelx_space_group_comment
;
The symmetry employed for this shelxl refinement is uniquely defined
by the following loop, which should always be used as a source of
symmetry information in preference to the above space-group names.
They are only intended as comments.
;
_shelx_estimated_absorpt_t_min 0.845
_shelx_estimated_absorpt_t_max 0.902

loop_
_space_group_symop_operation_xyz
'x, y, z'
'-x, y+1/2, -z+1/2'
'-x, -y, -z'
'x, -y-1/2, z-1/2'

loop_
_atom_site_label
_atom_site_type_symbol
_atom_site_fract_x
_atom_site_fract_y
_atom_site_fract_z
_atom_site_U_iso_or_equiv
_atom_site_adp_type
_atom_site_occupancy
_atom_site_site_symmetry_order
_atom_site_calc_flag
_atom_site_refinement_flags_posn
_atom_site_refinement_flags_adp
_atom_site_refinement_flags_occupancy
_atom_site_disorder_assembly
_atom_site_disorder_group
Pd1 Pd 0.14950(2) 0.64783(2) 0.28022(2) 0.02900(9) Uani 1 1 d . . . . .
C1 C 0.2441(4) 0.58915(14) 0.2681(2) 0.0436(9) Uani 1 1 d . . . . .
H1A H 0.242800 0.581596 0.223735 0.065 Uiso 1 1 calc R U . . .
H1B H 0.320203 0.595524 0.284249 0.065 Uiso 1 1 calc R U . . .
H1C H 0.214885 0.562066 0.290335 0.065 Uiso 1 1 calc R U . . .
N11 N 0.1210(2) 0.66055(11) 0.18772(14) 0.0309(6) Uani 1 1 d . . . . .
N12 N 0.0485(2) 0.71050(10) 0.27813(13) 0.0285(5) Uani 1 1 d . . . . .
C11 C 0.0378(3) 0.71221(15) 0.10452(15) 0.0420(9) Uani 1 1 d . . . . .
H11A H -0.008270 0.740937 0.102832 0.063 Uiso 1 1 calc DR U . . .
H11B H 0.107204 0.718944 0.085924 0.063 Uiso 1 1 calc R U . . .
H11C H -0.001348 0.686436 0.081468 0.063 Uiso 1 1 calc R U . . .
C12 C 0.0621(3) 0.69725(13) 0.17130(15) 0.0310(6) Uani 1 1 d . . . . .
C13 C 0.0183(3) 0.72588(13) 0.22319(15) 0.0304(6) Uani 1 1 d . . . . .
C14 C -0.0538(3) 0.76881(14) 0.20965(15) 0.0392(8) Uani 1 1 d . . . . .
H14A H -0.065194 0.773349 0.164660 0.059 Uiso 1 1 calc DR U . . .
H14B H -0.125187 0.763914 0.226916 0.059 Uiso 1 1 calc R U . . .
H14C H -0.017921 0.797133 0.228552 0.059 Uiso 1 1 calc R U . . .
C15 C 0.1717(3) 0.63177(13) 0.14274(16) 0.0333(7) Uani 1 1 d . . . . .
C16 C 0.2803(3) 0.64255(13) 0.13017(18) 0.0352(7) Uani 1 1 d . . . . .
C17 C 0.3315(3) 0.61302(15) 0.08912(19) 0.0421(8) Uani 1 1 d . . . . .
H17 H 0.405184 0.619516 0.079932 0.051 Uiso 1 1 calc R U . . .
C18 C 0.2769(4) 0.57470(16) 0.0618(2) 0.0490(10) Uani 1 1 d . . . . .
H18 H 0.312633 0.555306 0.033349 0.059 Uiso 1 1 calc R U . . .
C19 C 0.1693(4) 0.56403(16) 0.0755(2) 0.0495(10) Uani 1 1 d . . . . .
H19 H 0.132856 0.537154 0.056633 0.059 Uiso 1 1 calc R U . . .
C110 C 0.1140(3) 0.59237(15) 0.11667(19) 0.0409(8) Uani 1 1 d . . . . .
C111 C 0.3393(3) 0.68444(14) 0.16143(19) 0.0390(8) Uani 1 1 d . . . . .
H11D H 0.289674 0.700621 0.188338 0.058 Uiso 1 1 calc R U . . .
H11E H 0.404771 0.673135 0.186409 0.058 Uiso 1 1 calc R U . . .
H11F H 0.361669 0.706781 0.129854 0.058 Uiso 1 1 calc R U . . .
C112 C 0.0002(4) 0.58095(18) 0.1343(2) 0.0513(10) Uani 1 1 d . . . . .
H11G H -0.023126 0.605073 0.163356 0.077 Uiso 1 1 calc R U . . .
H11H H -0.051017 0.580838 0.096975 0.077 Uiso 1 1 calc R U . . .
H11I H 0.000198 0.549466 0.153952 0.077 Uiso 1 1 calc R U . . .
C113 C 0.0127(3) 0.73444(13) 0.33182(15) 0.0319(6) Uani 1 1 d . . . . .
C114 C 0.0717(3) 0.77395(14) 0.35578(17) 0.0383(7) Uani 1 1 d . . . . .
C115 C 0.0365(4) 0.79526(16) 0.40966(19) 0.0457(9) Uani 1 1 d . . . . .
H115 H 0.073963 0.822539 0.426708 0.055 Uiso 1 1 calc R U . . .
C116 C -0.0531(4) 0.77668(18) 0.43828(18) 0.0491(10) Uani 1 1 d . . . . .
H116 H -0.075801 0.791276 0.474877 0.059 Uiso 1 1 calc R U . . .
C117 C -0.1089(4) 0.73748(17) 0.41415(17) 0.0446(9) Uani 1 1 d . . . . .
H117 H -0.169286 0.725086 0.434538 0.054 Uiso 1 1 calc R U . . .
C118 C -0.0780(3) 0.71553(15) 0.35991(16) 0.0365(7) Uani 1 1 d . . . . .
C119 C 0.1697(4) 0.79285(16) 0.3246(2) 0.0473(9) Uani 1 1 d . . . . .
H11J H 0.200496 0.820449 0.347760 0.071 Uiso 1 1 calc R U . . .
H11K H 0.226010 0.767887 0.323774 0.071 Uiso 1 1 calc R U . . .
H11L H 0.146283 0.802510 0.282064 0.071 Uiso 1 1 calc R U . . .
C120 C -0.1415(3) 0.67391(16) 0.3312(2) 0.0428(8) Uani 1 1 d . . . . .
H12A H -0.107453 0.663562 0.293825 0.064 Uiso 1 1 calc R U . . .
H12B H -0.140407 0.647532 0.361039 0.064 Uiso 1 1 calc R U . . .
H12C H -0.218009 0.683549 0.320219 0.064 Uiso 1 1 calc R U . . .
N21 N 0.1872(3) 0.64284(11) 0.37309(15) 0.0345(6) Uani 1 1 d . . . . .
C21 C -0.0617(5) 0.5156(2) 0.3719(4) 0.081(2) Uani 1 1 d . . . . .
H21 H -0.100403 0.489957 0.351302 0.098 Uiso 1 1 calc R U . . .
C22 C -0.0676(6) 0.5261(3) 0.4344(4) 0.090(2) Uani 1 1 d . . . . .
H22 H -0.113764 0.509659 0.460797 0.108 Uiso 1 1 calc R U . . .
C23 C 0.0023(5) 0.5638(2) 0.4540(3) 0.0745(18) Uani 1 1 d . . . . .
H23 H 0.010228 0.575074 0.495608 0.089 Uiso 1 1 calc R U . . .
C24 C 0.0587(4) 0.58301(18) 0.4065(2) 0.0540(11) Uani 1 1 d . . . . .
C25 C 0.1409(4) 0.61961(17) 0.4154(2) 0.0460(9) Uani 1 1 d . . . . .
H25 H 0.163684 0.627561 0.457152 0.055 Uiso 1 1 calc R U . . .
C26 C 0.2719(3) 0.67681(13) 0.39329(16) 0.0330(7) Uani 1 1 d . . . . .
C27 C 0.2529(3) 0.71067(14) 0.43788(16) 0.0345(7) Uani 1 1 d . . . . .
H27 H 0.184420 0.711335 0.456368 0.041 Uiso 1 1 calc R U . . .
C28 C 0.3353(3) 0.74390(15) 0.45546(18) 0.0380(7) Uani 1 1 d . . . . .
C29 C 0.4354(3) 0.74168(15) 0.42800(19) 0.0399(8) Uani 1 1 d . . . . .
H29 H 0.491784 0.764033 0.440054 0.048 Uiso 1 1 calc R U . . .
C210 C 0.4547(3) 0.70754(15) 0.38339(19) 0.0398(8) Uani 1 1 d . . . . .
C211 C 0.3714(3) 0.67534(14) 0.36508(18) 0.0364(7) Uani 1 1 d . . . . .
H211 H 0.382099 0.652523 0.333604 0.044 Uiso 1 1 calc R U . . .
C212 C 0.3151(4) 0.78195(17) 0.5020(2) 0.0469(9) Uani 1 1 d . . . . .
H21A H 0.241050 0.778061 0.516330 0.070 Uiso 1 1 calc R U . . .
H21B H 0.370108 0.779262 0.537471 0.070 Uiso 1 1 calc R U . . .
H21C H 0.321104 0.813392 0.482770 0.070 Uiso 1 1 calc R U . . .
C213 C 0.5656(3) 0.70499(19) 0.3555(3) 0.0526(11) Uani 1 1 d . . . . .
H21D H 0.564512 0.679022 0.325135 0.079 Uiso 1 1 calc R U . . .
H21E H 0.579985 0.735267 0.334952 0.079 Uiso 1 1 calc R U . . .
H21F H 0.623874 0.699050 0.388497 0.079 Uiso 1 1 calc R U . . .
S1 S 0.02296(10) 0.55377(4) 0.33626(7) 0.0550(3) Uani 1 1 d . . . . .
Pd2 Pd 0.61490(3) 0.57271(2) 0.69366(2) 0.04306(10) Uani 1 1 d . . . . .
C2 C 0.6767(7) 0.5229(2) 0.6360(2) 0.076(2) Uani 1 1 d . . . . .
H2A H 0.668476 0.534483 0.593116 0.114 Uiso 1 1 calc R U . . .
H2B H 0.755040 0.517554 0.648241 0.114 Uiso 1 1 calc R U . . .
H2C H 0.636149 0.492901 0.639111 0.114 Uiso 1 1 calc R U . . .
N31 N 0.5745(3) 0.61908(13) 0.62320(16) 0.0460(8) Uani 1 1 d . . . . .
N32 N 0.5468(2) 0.63129(11) 0.74136(14) 0.0326(6) Uani 1 1 d . . . . .
C31 C 0.4880(4) 0.69529(15) 0.58988(15) 0.0448(9) Uani 1 1 d . . . . .
H31A H 0.450998 0.721318 0.610361 0.067 Uiso 1 1 calc DR U . . .
H31B H 0.552877 0.707773 0.570995 0.067 Uiso 1 1 calc R U . . .
H31C H 0.436912 0.681244 0.557626 0.067 Uiso 1 1 calc R U . . .
C32 C 0.5236(3) 0.65757(14) 0.63717(19) 0.0383(7) Uani 1 1 d . . . . .
C33 C 0.5069(3) 0.66445(12) 0.70485(18) 0.0339(7) Uani 1 1 d . . . . .
C34 C 0.4526(3) 0.70893(14) 0.72689(16) 0.0412(8) Uani 1 1 d . . . . .
H34A H 0.428811 0.728880 0.691115 0.062 Uiso 1 1 calc DR U . . .
H34B H 0.388348 0.700168 0.749225 0.062 Uiso 1 1 calc R U . . .
H34C H 0.505272 0.726702 0.754687 0.062 Uiso 1 1 calc R U . . .
C35 C 0.6082(5) 0.61235(17) 0.5610(2) 0.0568(12) Uani 1 1 d . . . . .
C36 C 0.7135(6) 0.6286(2) 0.5500(3) 0.0673(15) Uani 1 1 d . . . . .
C37 C 0.7498(9) 0.6208(3) 0.4909(3) 0.098(3) Uani 1 1 d . . . . .
H37 H 0.821431 0.631004 0.481938 0.117 Uiso 1 1 calc R U . . .
C38 C 0.6821(12) 0.5984(3) 0.4455(3) 0.117(4) Uani 1 1 d . . . . .
H38 H 0.706822 0.594225 0.405225 0.140 Uiso 1 1 calc R U . . .
C39 C 0.5797(10) 0.5822(3) 0.4580(3) 0.098(3) Uani 1 1 d . . . . .
H39 H 0.534776 0.566487 0.426331 0.117 Uiso 1 1 calc R U . . .
C310 C 0.5403(6) 0.5884(2) 0.5169(2) 0.0697(17) Uani 1 1 d . . . . .
C311 C 0.7872(6) 0.6527(3) 0.5991(3) 0.0753(17) Uani 1 1 d . . . . .
H31D H 0.857013 0.661315 0.582139 0.113 Uiso 1 1 calc R U . . .
H31E H 0.751052 0.681555 0.613163 0.113 Uiso 1 1 calc R U . . .
H31F H 0.801837 0.630935 0.634303 0.113 Uiso 1 1 calc R U . . .
C312 C 0.4275(7) 0.5707(3) 0.5311(3) 0.089(2) Uani 1 1 d . . . . .
H31G H 0.414826 0.578246 0.574222 0.133 Uiso 1 1 calc R U . . .
H31H H 0.371023 0.586253 0.503275 0.133 Uiso 1 1 calc R U . . .
H31I H 0.423601 0.536077 0.524937 0.133 Uiso 1 1 calc R U . . .
C313 C 0.5479(3) 0.63593(13) 0.80751(17) 0.0334(7) Uani 1 1 d . . . . .
C314 C 0.4597(3) 0.61782(15) 0.8385(2) 0.0419(8) Uani 1 1 d . . . . .
C315 C 0.4691(4) 0.61989(17) 0.9032(2) 0.0495(10) Uani 1 1 d . . . . .
H315 H 0.410958 0.607562 0.925471 0.059 Uiso 1 1 calc R U . . .
C316 C 0.5604(4) 0.63936(17) 0.9356(2) 0.0490(10) Uani 1 1 d . . . . .
H316 H 0.565064 0.639803 0.979691 0.059 Uiso 1 1 calc R U . . .
C317 C 0.6457(4) 0.65834(15) 0.90390(19) 0.0420(8) Uani 1 1 d . . . . .
H317 H 0.707179 0.672735 0.926387 0.050 Uiso 1 1 calc R U . . .
C318 C 0.6414(3) 0.65635(13) 0.83900(18) 0.0355(7) Uani 1 1 d . . . . .
C319 C 0.3588(4) 0.5978(2) 0.8037(3) 0.0541(11) Uani 1 1 d . . . . .
H31J H 0.306751 0.587036 0.833214 0.081 Uiso 1 1 calc R U . . .
H31K H 0.323951 0.622590 0.776832 0.081 Uiso 1 1 calc R U . . .
H31L H 0.379677 0.570846 0.778279 0.081 Uiso 1 1 calc R U . . .
C320 C 0.7340(3) 0.67596(16) 0.8037(2) 0.0425(8) Uani 1 1 d . . . . .
H32A H 0.716359 0.671376 0.759097 0.064 Uiso 1 1 calc R U . . .
H32B H 0.743073 0.710069 0.812573 0.064 Uiso 1 1 calc R U . . .
H32C H 0.802696 0.659149 0.816523 0.064 Uiso 1 1 calc R U . . .
N41 N 0.6551(3) 0.52946(12) 0.76743(16) 0.0423(7) Uani 1 1 d . . . . .
C41 C 0.3215(6) 0.4569(3) 0.7014(4) 0.091(3) Uani 1 1 d . . . . .
H41 H 0.254337 0.456898 0.675909 0.109 Uiso 1 1 calc R U . . .
C410 C 0.9474(6) 0.5620(3) 0.8085(4) 0.093(3) Uani 1 1 d . . . . .
C411 C 0.8499(5) 0.5492(2) 0.7757(3) 0.0663(14) Uani 1 1 d . . . . .
H411 H 0.849363 0.544467 0.732102 0.080 Uiso 1 1 calc R U . . .
C412 C 0.8459(7) 0.5744(3) 0.9708(3) 0.093(3) Uani 1 1 d . . . . .
H41A H 0.919522 0.584508 0.987286 0.139 Uiso 1 1 calc R U . . .
H41B H 0.792169 0.599384 0.978426 0.139 Uiso 1 1 calc R U . . .
H41C H 0.825576 0.544882 0.991388 0.139 Uiso 1 1 calc R U . . .
C413 C 1.0532(9) 0.5660(6) 0.7769(5) 0.179(8) Uani 1 1 d . . . . .
H41D H 1.038865 0.558906 0.732589 0.269 Uiso 1 1 calc R U . . .
H41E H 1.082472 0.598451 0.781920 0.269 Uiso 1 1 calc R U . . .
H41F H 1.107239 0.543222 0.795502 0.269 Uiso 1 1 calc R U . . .
C42 C 0.3464(5) 0.4241(4) 0.7437(4) 0.096(3) Uani 1 1 d . . . . .
H42 H 0.300235 0.397606 0.750811 0.115 Uiso 1 1 calc R U . . .
C43 C 0.4506(4) 0.4325(2) 0.7782(3) 0.0645(14) Uani 1 1 d . . . . .
H43 H 0.481947 0.412548 0.810447 0.077 Uiso 1 1 calc R U . . .
C44 C 0.4999(4) 0.47494(18) 0.7569(2) 0.0515(10) Uani 1 1 d . . . . .
C45 C 0.6011(4) 0.49323(16) 0.7861(2) 0.0452(9) Uani 1 1 d . . . . .
H45 H 0.631030 0.477297 0.822379 0.054 Uiso 1 1 calc R U . . .
C46 C 0.7537(4) 0.54301(16) 0.8043(2) 0.0493(10) Uani 1 1 d . . . . .
C47 C 0.7502(5) 0.55097(17) 0.8676(2) 0.0554(11) Uani 1 1 d . . . . .
H47 H 0.683446 0.546409 0.887097 0.066 Uiso 1 1 calc R U . . .
C48 C 0.8464(6) 0.56586(19) 0.9025(3) 0.0661(15) Uani 1 1 d . . . . .
C49 C 0.9433(6) 0.5701(2) 0.8711(4) 0.084(2) Uani 1 1 d . . . . .
H49 H 1.009473 0.579077 0.894412 0.101 Uiso 1 1 calc R U . . .
S2 S 0.42111(15) 0.49952(7) 0.69649(8) 0.0804(5) Uani 1 1 d . . . . .
P1 P 0.30440(8) 0.31733(4) 0.88033(6) 0.0487(3) Uani 1 1 d D . . . .
F11 F 0.41516(15) 0.30583(9) 0.92461(11) 0.0712(10) Uani 1 1 d D . . . .
F12 F 0.19359(15) 0.32881(9) 0.83610(10) 0.0574(7) Uani 1 1 d D . . . .
F13 F 0.2855(4) 0.26093(6) 0.8687(3) 0.109(4) Uani 0.5 1 d D . P A 1
F14 F 0.2322(2) 0.3150(3) 0.93988(11) 0.105(4) Uani 0.5 1 d D . P A 1
F15 F 0.3239(4) 0.37378(6) 0.8917(3) 0.082(2) Uani 0.5 1 d D . P A 1
F16 F 0.3769(2) 0.3199(3) 0.82069(11) 0.096(4) Uani 0.5 1 d D . P A 1
F13A F 0.2367(3) 0.2779(2) 0.9178(3) 0.092(3) Uani 0.5 1 d D . P A 2
F14A F 0.2702(4) 0.3581(2) 0.9289(2) 0.122(5) Uani 0.5 1 d D . P A 2
F15A F 0.3715(3) 0.3568(2) 0.8432(3) 0.194(10) Uani 0.5 1 d D . P A 2
F16A F 0.3377(4) 0.2763(2) 0.8323(2) 0.099(4) Uani 0.5 1 d D . P A 2
P2 P 0.17312(13) 0.64365(6) 0.61862(6) 0.0606(4) Uani 0.9 1 d D . P B 1
F21 F 0.2875(3) 0.62569(10) 0.65406(15) 0.1002(18) Uani 0.9 1 d D . P B 1
F22 F 0.0578(2) 0.66316(13) 0.58219(18) 0.113(2) Uani 0.9 1 d D . P B 1
F23 F 0.1938(3) 0.69683(9) 0.64751(18) 0.110(2) Uani 0.9 1 d D . P B 1
F24 F 0.1061(3) 0.62949(17) 0.67742(14) 0.214(6) Uani 0.9 1 d D . P B 1
F25 F 0.1507(3) 0.59163(8) 0.58889(18) 0.138(3) Uani 0.9 1 d D . P B 1
F26 F 0.2387(3) 0.65892(14) 0.55926(12) 0.0974(16) Uani 0.9 1 d D . P B 1
P2A P 0.184573 0.629644 0.619000 0.059 Uani 0.1 1 d D . P B 1
F21A F 0.176645 0.667589 0.675000 0.100 Uani 0.1 1 d D . P B 1
F22A F 0.192500 0.591700 0.563000 0.118 Uani 0.1 1 d D . P B 1
F23A F 0.183000 0.586700 0.669400 0.109 Uani 0.1 1 d D . P B 1
F24A F 0.328100 0.626900 0.629200 0.227 Uani 0.1 1 d D . P B 1
F25A F 0.055500 0.632000 0.610400 0.130 Uani 0.1 1 d D . P B 1
F26A F 0.186145 0.672589 0.568600 0.095 Uani 0.1 1 d D . P B 1
C5 C 0.2985(6) 0.4773(4) 0.8914(4) 0.101(3) Uani 1 1 d . . . . .
H5A H 0.308787 0.481527 0.846704 0.121 Uiso 1 1 calc R U . . .
H5B H 0.269401 0.444732 0.897182 0.121 Uiso 1 1 calc R U . . .
Cl51 Cl 0.20296(14) 0.51885(7) 0.91396(9) 0.0805(5) Uani 1 1 d . . . . .
Cl52 Cl 0.42652(16) 0.48304(9) 0.93407(11) 0.1018(7) Uani 1 1 d . . . . .

loop_
_atom_site_aniso_label
_atom_site_aniso_U_11
_atom_site_aniso_U_22
_atom_site_aniso_U_33
_atom_site_aniso_U_23
_atom_site_aniso_U_13
_atom_site_aniso_U_12
Pd1 0.02517(13) 0.03119(14) 0.03094(14) 0.00057(8) 0.00398(9) 0.00283(8)
C1 0.047(2) 0.0341(18) 0.050(2) -0.0015(15) 0.0031(17) 0.0141(16)
N11 0.0238(12) 0.0373(15) 0.0323(13) -0.0033(11) 0.0065(10) 0.0009(11)
N12 0.0236(12) 0.0332(13) 0.0291(13) -0.0005(10) 0.0052(10) 0.0039(10)
C11 0.0351(18) 0.063(2) 0.0282(16) 0.0037(15) 0.0058(13) 0.0140(17)
C12 0.0241(14) 0.0407(17) 0.0289(15) -0.0009(12) 0.0057(11) 0.0016(12)
C13 0.0224(14) 0.0402(17) 0.0289(14) -0.0005(12) 0.0050(11) 0.0045(12)
C14 0.0340(17) 0.052(2) 0.0322(16) 0.0050(15) 0.0052(13) 0.0164(15)
C15 0.0300(16) 0.0375(17) 0.0331(16) -0.0047(13) 0.0078(12) 0.0027(13)
C16 0.0343(17) 0.0362(17) 0.0363(17) -0.0023(13) 0.0113(14) 0.0024(13)
C17 0.041(2) 0.045(2) 0.0432(19) -0.0030(16) 0.0171(16) 0.0075(16)
C18 0.060(3) 0.043(2) 0.046(2) -0.0083(17) 0.0185(19) 0.0092(18)
C19 0.059(3) 0.041(2) 0.049(2) -0.0138(17) 0.0070(19) -0.0024(18)
C110 0.042(2) 0.0407(19) 0.0402(19) -0.0063(15) 0.0063(15) -0.0043(15)
C111 0.0286(16) 0.0418(19) 0.048(2) -0.0060(15) 0.0148(14) -0.0042(14)
C112 0.043(2) 0.056(2) 0.056(3) -0.012(2) 0.0048(18) -0.0129(19)
C113 0.0320(16) 0.0392(17) 0.0250(14) 0.0020(12) 0.0044(12) 0.0079(13)
C114 0.0429(19) 0.0390(18) 0.0325(16) -0.0010(14) 0.0001(14) 0.0067(15)
C115 0.056(2) 0.044(2) 0.0356(18) -0.0082(15) -0.0055(16) 0.0128(18)
C116 0.055(2) 0.064(3) 0.0278(16) -0.0056(16) 0.0008(16) 0.026(2)
C117 0.042(2) 0.064(3) 0.0286(16) 0.0016(16) 0.0104(14) 0.0190(18)
C118 0.0318(17) 0.048(2) 0.0302(16) 0.0015(14) 0.0083(13) 0.0117(14)
C119 0.055(2) 0.045(2) 0.042(2) 0.0013(16) -0.0017(17) -0.0120(18)
C120 0.0291(17) 0.057(2) 0.044(2) 0.0010(17) 0.0140(15) 0.0011(16)
N21 0.0277(14) 0.0383(15) 0.0374(15) 0.0047(12) 0.0018(11) -0.0004(11)
C21 0.062(3) 0.062(3) 0.115(6) 0.025(3) -0.027(3) -0.025(3)
C22 0.062(4) 0.093(5) 0.109(6) 0.049(4) -0.022(4) -0.031(3)
C23 0.061(3) 0.081(4) 0.079(4) 0.032(3) -0.012(3) -0.023(3)
C24 0.049(2) 0.053(2) 0.058(3) 0.016(2) -0.010(2) -0.013(2)
C25 0.039(2) 0.054(2) 0.044(2) 0.0130(17) -0.0037(16) -0.0087(17)
C26 0.0275(15) 0.0391(17) 0.0323(15) 0.0094(13) 0.0012(12) -0.0021(13)
C27 0.0273(15) 0.0432(18) 0.0332(16) 0.0064(13) 0.0050(12) -0.0020(13)
C28 0.0335(17) 0.046(2) 0.0348(17) 0.0029(14) 0.0007(13) -0.0027(14)
C29 0.0292(16) 0.045(2) 0.0447(19) 0.0077(16) -0.0001(14) -0.0059(14)
C210 0.0255(16) 0.048(2) 0.047(2) 0.0095(16) 0.0081(14) 0.0004(14)
C211 0.0285(16) 0.0438(19) 0.0374(17) 0.0031(14) 0.0056(13) 0.0016(14)
C212 0.043(2) 0.052(2) 0.045(2) -0.0069(18) 0.0006(16) -0.0038(17)
C213 0.0285(18) 0.065(3) 0.066(3) 0.009(2) 0.0153(18) 0.0011(18)
S1 0.0430(6) 0.0478(6) 0.0733(8) -0.0043(5) -0.0021(5) -0.0059(4)
Pd2 0.0578(2) 0.03450(16) 0.03617(16) -0.00304(10) -0.00106(13) 0.01579(12)
C2 0.130(6) 0.055(3) 0.043(2) -0.005(2) 0.009(3) 0.050(3)
N31 0.061(2) 0.0398(17) 0.0356(16) -0.0042(13) -0.0057(15) 0.0105(15)
N32 0.0283(13) 0.0328(14) 0.0365(14) -0.0043(11) 0.0002(11) 0.0026(11)
C31 0.047(2) 0.0360(18) 0.050(2) 0.0056(16) -0.0039(17) 0.0034(16)
C32 0.0374(18) 0.0348(17) 0.0411(19) -0.0007(14) -0.0059(14) 0.0025(14)
C33 0.0272(15) 0.0296(15) 0.0442(18) -0.0028(13) -0.0006(13) 0.0020(12)
C34 0.0331(17) 0.0342(17) 0.056(2) -0.0028(16) 0.0002(15) 0.0077(14)
C35 0.088(4) 0.043(2) 0.039(2) -0.0045(17) 0.000(2) 0.018(2)
C36 0.097(4) 0.053(3) 0.055(3) -0.001(2) 0.026(3) 0.010(3)
C37 0.165(8) 0.066(4) 0.069(4) -0.001(3) 0.052(5) 0.011(5)
C38 0.235(13) 0.072(4) 0.047(3) -0.004(3) 0.040(5) 0.021(6)
C39 0.182(10) 0.065(4) 0.044(3) -0.013(3) -0.005(4) 0.034(5)
C310 0.108(5) 0.053(3) 0.045(2) -0.010(2) -0.011(3) 0.023(3)
C311 0.067(4) 0.080(4) 0.081(4) -0.016(3) 0.024(3) 0.002(3)
C312 0.100(5) 0.082(4) 0.078(4) -0.035(3) -0.033(4) 0.019(4)
C313 0.0290(16) 0.0342(16) 0.0372(17) -0.0013(13) 0.0043(13) 0.0043(13)
C314 0.0327(18) 0.0409(19) 0.053(2) -0.0037(16) 0.0105(16) 0.0015(14)
C315 0.049(2) 0.049(2) 0.053(2) 0.0011(18) 0.0227(19) 0.0044(18)
C316 0.061(3) 0.049(2) 0.038(2) -0.0006(17) 0.0114(18) 0.010(2)
C317 0.045(2) 0.045(2) 0.0365(18) -0.0057(15) 0.0019(15) 0.0075(16)
C318 0.0337(17) 0.0355(17) 0.0372(17) -0.0047(13) 0.0026(13) 0.0032(13)
C319 0.0323(19) 0.064(3) 0.067(3) -0.008(2) 0.0123(19) -0.0083(19)
C320 0.0351(18) 0.049(2) 0.044(2) -0.0074(16) 0.0032(15) -0.0045(15)
N41 0.0492(19) 0.0353(16) 0.0419(16) -0.0038(13) 0.0003(14) 0.0112(13)
C41 0.060(4) 0.115(6) 0.092(5) -0.051(5) -0.027(3) 0.027(4)
C410 0.067(4) 0.118(6) 0.093(5) 0.040(5) -0.011(3) -0.034(4)
C411 0.064(3) 0.069(3) 0.064(3) 0.017(3) -0.006(2) -0.012(3)
C412 0.117(6) 0.079(4) 0.076(4) -0.026(3) -0.042(4) 0.026(4)
C413 0.098(7) 0.34(2) 0.102(7) 0.052(10) 0.001(5) -0.117(10)
C42 0.048(3) 0.141(8) 0.098(5) -0.058(5) 0.010(3) -0.014(4)
C43 0.039(2) 0.088(4) 0.068(3) -0.022(3) 0.011(2) -0.011(2)
C44 0.044(2) 0.058(3) 0.053(2) -0.012(2) 0.0003(18) 0.0141(19)
C45 0.046(2) 0.046(2) 0.044(2) -0.0018(16) 0.0023(16) 0.0102(17)
C46 0.052(2) 0.041(2) 0.053(2) 0.0026(17) -0.0062(19) 0.0071(18)
C47 0.064(3) 0.044(2) 0.056(3) -0.0022(19) -0.009(2) 0.014(2)
C48 0.082(4) 0.043(2) 0.069(3) 0.002(2) -0.023(3) 0.006(2)
C49 0.081(4) 0.067(4) 0.098(5) 0.018(3) -0.034(4) -0.023(3)
S2 0.0797(10) 0.0826(10) 0.0736(9) -0.0270(8) -0.0291(8) 0.0308(8)
P1 0.0306(5) 0.0473(6) 0.0686(7) -0.0101(5) 0.0066(5) 0.0037(4)
F11 0.0366(14) 0.072(2) 0.103(3) -0.0358(18) -0.0129(15) 0.0100(13)
F12 0.0452(14) 0.0645(17) 0.0632(17) 0.0095(13) 0.0088(12) 0.0156(13)
F13 0.089(6) 0.050(4) 0.173(11) -0.003(5) -0.084(7) 0.000(4)
F14 0.037(3) 0.212(13) 0.067(5) 0.050(7) 0.017(3) 0.022(6)
F15 0.109(7) 0.059(4) 0.079(5) -0.003(4) 0.009(4) -0.018(4)
F16 0.053(4) 0.160(10) 0.076(5) -0.052(6) 0.017(3) 0.018(5)
F13A 0.040(3) 0.170(10) 0.068(5) 0.043(6) 0.013(3) 0.022(5)
F14A 0.089(7) 0.116(8) 0.153(10) -0.078(8) -0.048(7) 0.059(6)
F15A 0.053(6) 0.195(16) 0.33(3) 0.168(16) 0.011(9) -0.023(7)
F16A 0.095(7) 0.111(7) 0.086(6) -0.051(5) -0.027(5) 0.070(6)
P2 0.0465(7) 0.0906(11) 0.0449(7) 0.0003(7) 0.0049(6) -0.0251(7)
F21 0.119(4) 0.058(2) 0.111(3) 0.003(2) -0.072(3) 0.000(2)
F22 0.057(2) 0.137(5) 0.138(5) -0.052(4) -0.029(3) 0.005(3)
F23 0.065(3) 0.117(4) 0.142(5) -0.065(4) -0.028(3) 0.016(3)
F24 0.211(9) 0.339(14) 0.097(5) 0.010(6) 0.045(5) -0.177(10)
F25 0.160(6) 0.057(3) 0.182(6) -0.005(3) -0.092(5) -0.030(3)
F26 0.081(3) 0.138(4) 0.071(3) 0.033(3) -0.008(2) -0.035(3)
P2A 0.043 0.093 0.040 0.001 0.005 -0.027
F21A 0.119 0.058 0.110 0.006 -0.072 -0.002
F22A 0.055 0.156 0.137 -0.062 -0.031 0.008
F23A 0.066 0.128 0.128 -0.066 -0.029 0.020
F24A 0.206 0.397 0.086 -0.003 0.061 -0.167
F25A 0.173 0.059 0.144 0.007 -0.072 -0.052
F26A 0.097 0.128 0.057 0.032 -0.007 -0.039
C5 0.066(4) 0.144(8) 0.093(5) -0.047(5) 0.000(4) 0.014(4)
Cl51 0.0626(8) 0.0864(10) 0.0960(11) -0.0233(9) 0.0288(8) -0.0127(7)
Cl52 0.0654(10) 0.1325(18) 0.1067(14) -0.0461(13) 0.0009(9) 0.0043(10)

loop_
_atom_type_symbol
_atom_type_description
_atom_type_scat_dispersion_real
_atom_type_scat_dispersion_imag
_atom_type_scat_source
Pd Pd -1.0218 0.9968 'International Tables Vol C Tables 4.2.6.8 and 6.1.1.4'
C C 0.0033 0.0016 'International Tables Vol C Tables 4.2.6.8 and 6.1.1.4'
H H 0.0000 0.0000 'International Tables Vol C Tables 4.2.6.8 and 6.1.1.4'
N N 0.0064 0.0033 'International Tables Vol C Tables 4.2.6.8 and 6.1.1.4'
S S 0.1235 0.1218 'International Tables Vol C Tables 4.2.6.8 and 6.1.1.4'
P P 0.1015 0.0932 'International Tables Vol C Tables 4.2.6.8 and 6.1.1.4'
F F 0.0174 0.0103 'International Tables Vol C Tables 4.2.6.8 and 6.1.1.4'
Cl Cl 0.1472 0.1563 'International Tables Vol C Tables 4.2.6.8 and 6.1.1.4'

loop_
_geom_angle_atom_site_label_1
_geom_angle_atom_site_label_2
_geom_angle_atom_site_label_3
_geom_angle
_geom_angle_site_symmetry_1
_geom_angle_site_symmetry_3
_geom_angle_publ_flag
N21 Pd1 C1 89.13(15) . . ?
N21 Pd1 N11 173.12(12) . . ?
C1 Pd1 N11 94.04(15) . . ?
N21 Pd1 N12 99.39(12) . . ?
C1 Pd1 N12 171.38(15) . . ?
N11 Pd1 N12 77.35(11) . . ?
Pd1 C1 H1A 109.5 . . ?
Pd1 C1 H1B 109.5 . . ?
H1A C1 H1B 109.5 . . ?
Pd1 C1 H1C 109.5 . . ?
H1A C1 H1C 109.5 . . ?
H1B C1 H1C 109.5 . . ?
C12 N11 C15 121.3(3) . . ?
C12 N11 Pd1 117.4(2) . . ?
C15 N11 Pd1 121.1(2) . . ?
C13 N12 C113 120.3(3) . . ?
C13 N12 Pd1 114.6(2) . . ?
C113 N12 Pd1 125.1(2) . . ?
C12 C11 H11A 109.5 . . ?
C12 C11 H11B 109.5 . . ?
H11A C11 H11B 109.5 . . ?
C12 C11 H11C 109.5 . . ?
H11A C11 H11C 109.5 . . ?
H11B C11 H11C 109.5 . . ?
N11 C12 C13 116.1(3) . . ?
N11 C12 C11 123.3(3) . . ?
C13 C12 C11 120.5(3) . . ?
N12 C13 C14 124.5(3) . . ?
N12 C13 C12 114.5(3) . . ?
C14 C13 C12 120.9(3) . . ?
C13 C14 H14A 109.5 . . ?
C13 C14 H14B 109.5 . . ?
H14A C14 H14B 109.5 . . ?
C13 C14 H14C 109.5 . . ?
H14A C14 H14C 109.5 . . ?
H14B C14 H14C 109.5 . . ?
C16 C15 C110 122.8(3) . . ?
C16 C15 N11 117.9(3) . . ?
C110 C15 N11 119.2(3) . . ?
C17 C16 C15 117.9(4) . . ?
C17 C16 C111 121.8(3) . . ?
C15 C16 C111 120.3(3) . . ?
C18 C17 C16 121.0(4) . . ?
C18 C17 H17 119.5 . . ?
C16 C17 H17 119.5 . . ?
C17 C18 C19 120.4(4) . . ?
C17 C18 H18 119.8 . . ?
C19 C18 H18 119.8 . . ?
C18 C19 C110 121.0(4) . . ?
C18 C19 H19 119.5 . . ?
C110 C19 H19 119.5 . . ?
C19 C110 C15 116.9(4) . . ?
C19 C110 C112 122.4(4) . . ?
C15 C110 C112 120.6(4) . . ?
C16 C111 H11D 109.5 . . ?
C16 C111 H11E 109.5 . . ?
H11D C111 H11E 109.5 . . ?
C16 C111 H11F 109.5 . . ?
H11D C111 H11F 109.5 . . ?
H11E C111 H11F 109.5 . . ?
C110 C112 H11G 109.5 . . ?
C110 C112 H11H 109.5 . . ?
H11G C112 H11H 109.5 . . ?
C110 C112 H11I 109.5 . . ?
H11G C112 H11I 109.5 . . ?
H11H C112 H11I 109.5 . . ?
C114 C113 C118 122.5(3) . . ?
C114 C113 N12 119.4(3) . . ?
C118 C113 N12 118.0(3) . . ?
C113 C114 C115 117.7(4) . . ?
C113 C114 C119 120.9(3) . . ?
C115 C114 C119 121.4(4) . . ?
C116 C115 C114 120.4(4) . . ?
C116 C115 H115 119.8 . . ?
C114 C115 H115 119.8 . . ?
C117 C116 C115 120.7(4) . . ?
C117 C116 H116 119.6 . . ?
C115 C116 H116 119.6 . . ?
C116 C117 C118 120.9(4) . . ?
C116 C117 H117 119.6 . . ?
C118 C117 H117 119.6 . . ?
C117 C118 C113 117.8(4) . . ?
C117 C118 C120 121.5(4) . . ?
C113 C118 C120 120.7(3) . . ?
C114 C119 H11J 109.5 . . ?
C114 C119 H11K 109.5 . . ?
H11J C119 H11K 109.5 . . ?
C114 C119 H11L 109.5 . . ?
H11J C119 H11L 109.5 . . ?
H11K C119 H11L 109.5 . . ?
C118 C120 H12A 109.5 . . ?
C118 C120 H12B 109.5 . . ?
H12A C120 H12B 109.5 . . ?
C118 C120 H12C 109.5 . . ?
H12A C120 H12C 109.5 . . ?
H12B C120 H12C 109.5 . . ?
C25 N21 C26 117.3(3) . . ?
C25 N21 Pd1 131.3(3) . . ?
C26 N21 Pd1 110.8(2) . . ?
C22 C21 S1 112.4(5) . . ?
C22 C21 H21 123.8 . . ?
S1 C21 H21 123.8 . . ?
C23 C22 C21 112.4(6) . . ?
C23 C22 H22 123.8 . . ?
C21 C22 H22 123.8 . . ?
C24 C23 C22 113.0(7) . . ?
C24 C23 H23 123.5 . . ?
C22 C23 H23 123.5 . . ?
C23 C24 C25 123.8(5) . . ?
C23 C24 S1 110.9(4) . . ?
C25 C24 S1 125.1(4) . . ?
N21 C25 C24 127.2(4) . . ?
N21 C25 H25 116.4 . . ?
C24 C25 H25 116.4 . . ?
C27 C26 C211 121.4(3) . . ?
C27 C26 N21 120.6(3) . . ?
C211 C26 N21 118.0(3) . . ?
C26 C27 C28 119.4(3) . . ?
C26 C27 H27 120.3 . . ?
C28 C27 H27 120.3 . . ?
C29 C28 C27 119.0(4) . . ?
C29 C28 C212 120.6(4) . . ?
C27 C28 C212 120.4(4) . . ?
C210 C29 C28 121.6(4) . . ?
C210 C29 H29 119.2 . . ?
C28 C29 H29 119.2 . . ?
C29 C210 C211 119.1(3) . . ?
C29 C210 C213 120.6(4) . . ?
C211 C210 C213 120.4(4) . . ?
C26 C211 C210 119.5(4) . . ?
C26 C211 H211 120.2 . . ?
C210 C211 H211 120.2 . . ?
C28 C212 H21A 109.5 . . ?
C28 C212 H21B 109.5 . . ?
H21A C212 H21B 109.5 . . ?
C28 C212 H21C 109.5 . . ?
H21A C212 H21C 109.5 . . ?
H21B C212 H21C 109.5 . . ?
C210 C213 H21D 109.5 . . ?
C210 C213 H21E 109.5 . . ?
H21D C213 H21E 109.5 . . ?
C210 C213 H21F 109.5 . . ?
H21D C213 H21F 109.5 . . ?
H21E C213 H21F 109.5 . . ?
C21 S1 C24 91.2(3) . . ?
N41 Pd2 N31 176.80(14) . . ?
N41 Pd2 C2 89.61(18) . . ?
N31 Pd2 C2 93.39(18) . . ?
N41 Pd2 N32 99.13(13) . . ?
N31 Pd2 N32 77.86(13) . . ?
C2 Pd2 N32 171.23(17) . . ?
Pd2 C2 H2A 109.5 . . ?
Pd2 C2 H2B 109.5 . . ?
H2A C2 H2B 109.5 . . ?
Pd2 C2 H2C 109.5 . . ?
H2A C2 H2C 109.5 . . ?
H2B C2 H2C 109.5 . . ?
C32 N31 C35 120.1(4) . . ?
C32 N31 Pd2 116.9(3) . . ?
C35 N31 Pd2 122.9(3) . . ?
C33 N32 C313 121.2(3) . . ?
C33 N32 Pd2 113.6(3) . . ?
C313 N32 Pd2 125.1(2) . . ?
C32 C31 H31A 109.5 . . ?
C32 C31 H31B 109.5 . . ?
H31A C31 H31B 109.5 . . ?
C32 C31 H31C 109.5 . . ?
H31A C31 H31C 109.5 . . ?
H31B C31 H31C 109.5 . . ?
N31 C32 C33 115.9(3) . . ?
N31 C32 C31 123.0(4) . . ?
C33 C32 C31 121.0(3) . . ?
N32 C33 C32 115.5(3) . . ?
N32 C33 C34 123.8(3) . . ?
C32 C33 C34 120.6(3) . . ?
C33 C34 H34A 109.5 . . ?
C33 C34 H34B 109.5 . . ?
H34A C34 H34B 109.5 . . ?
C33 C34 H34C 109.5 . . ?
H34A C34 H34C 109.5 . . ?
H34B C34 H34C 109.5 . . ?
C36 C35 C310 123.1(5) . . ?
C36 C35 N31 116.4(5) . . ?
C310 C35 N31 120.4(6) . . ?
C35 C36 C37 117.5(7) . . ?
C35 C36 C311 122.2(5) . . ?
C37 C36 C311 120.3(7) . . ?
C38 C37 C36 120.4(9) . . ?
C38 C37 H37 119.8 . . ?
C36 C37 H37 119.8 . . ?
C39 C38 C37 120.8(7) . . ?
C39 C38 H38 119.6 . . ?
C37 C38 H38 119.6 . . ?
C38 C39 C310 120.9(8) . . ?
C38 C39 H39 119.6 . . ?
C310 C39 H39 119.5 . . ?
C39 C310 C35 117.3(8) . . ?
C39 C310 C312 121.3(7) . . ?
C35 C310 C312 121.4(5) . . ?
C36 C311 H31D 109.5 . . ?
C36 C311 H31E 109.5 . . ?
H31D C311 H31E 109.5 . . ?
C36 C311 H31F 109.5 . . ?
H31D C311 H31F 109.5 . . ?
H31E C311 H31F 109.5 . . ?
C310 C312 H31G 109.5 . . ?
C310 C312 H31H 109.5 . . ?
H31G C312 H31H 109.5 . . ?
C310 C312 H31I 109.5 . . ?
H31G C312 H31I 109.5 . . ?
H31H C312 H31I 109.5 . . ?
C314 C313 C318 122.5(4) . . ?
C314 C313 N32 119.6(3) . . ?
C318 C313 N32 117.8(3) . . ?
C313 C314 C315 117.1(4) . . ?
C313 C314 C319 121.5(4) . . ?
C315 C314 C319 121.3(4) . . ?
C316 C315 C314 121.8(4) . . ?
C316 C315 H315 119.1 . . ?
C314 C315 H315 119.1 . . ?
C315 C316 C317 120.1(4) . . ?
C315 C316 H316 120.0 . . ?
C317 C316 H316 120.0 . . ?
C318 C317 C316 120.4(4) . . ?
C318 C317 H317 119.8 . . ?
C316 C317 H317 119.8 . . ?
C317 C318 C313 118.0(4) . . ?
C317 C318 C320 121.3(4) . . ?
C313 C318 C320 120.7(3) . . ?
C314 C319 H31J 109.5 . . ?
C314 C319 H31K 109.5 . . ?
H31J C319 H31K 109.5 . . ?
C314 C319 H31L 109.5 . . ?
H31J C319 H31L 109.5 . . ?
H31K C319 H31L 109.5 . . ?
C318 C320 H32A 109.5 . . ?
C318 C320 H32B 109.5 . . ?
H32A C320 H32B 109.5 . . ?
C318 C320 H32C 109.5 . . ?
H32A C320 H32C 109.5 . . ?
H32B C320 H32C 109.5 . . ?
C45 N41 C46 117.1(4) . . ?
C45 N41 Pd2 128.1(3) . . ?
C46 N41 Pd2 114.7(3) . . ?
C42 C41 S2 113.9(5) . . ?
C42 C41 H41 123.0 . . ?
S2 C41 H41 123.0 . . ?
C49 C410 C411 117.0(7) . . ?
C49 C410 C413 122.0(7) . . ?
C411 C410 C413 121.0(8) . . ?
C46 C411 C410 121.8(6) . . ?
C46 C411 H411 119.1 . . ?
C410 C411 H411 119.1 . . ?
C48 C412 H41A 109.5 . . ?
C48 C412 H41B 109.5 . . ?
H41A C412 H41B 109.5 . . ?
C48 C412 H41C 109.5 . . ?
H41A C412 H41C 109.5 . . ?
H41B C412 H41C 109.5 . . ?
C410 C413 H41D 109.5 . . ?
C410 C413 H41E 109.5 . . ?
H41D C413 H41E 109.5 . . ?
C410 C413 H41F 109.5 . . ?
H41D C413 H41F 109.5 . . ?
H41E C413 H41F 109.5 . . ?
C41 C42 C43 113.1(8) . . ?
C41 C42 H42 123.4 . . ?
C43 C42 H42 123.4 . . ?
C42 C43 C44 110.1(7) . . ?
C42 C43 H43 124.9 . . ?
C44 C43 H43 124.9 . . ?
C45 C44 C43 121.6(5) . . ?
C45 C44 S2 127.3(4) . . ?
C43 C44 S2 111.1(4) . . ?
N41 C45 C44 125.7(4) . . ?
N41 C45 H45 117.2 . . ?
C44 C45 H45 117.2 . . ?
C411 C46 C47 121.0(5) . . ?
C411 C46 N41 119.0(5) . . ?
C47 C46 N41 120.0(5) . . ?
C48 C47 C46 119.2(6) . . ?
C48 C47 H47 120.4 . . ?
C46 C47 H47 120.4 . . ?
C47 C48 C49 117.4(6) . . ?
C47 C48 C412 120.7(7) . . ?
C49 C48 C412 121.9(6) . . ?
C410 C49 C48 123.6(6) . . ?
C410 C49 H49 118.2 . . ?
C48 C49 H49 118.2 . . ?
C44 S2 C41 91.6(4) . . ?
F14 P1 F13 90.27(10) . . ?
F14 P1 F15 90.07(10) . . ?
F13 P1 F15 179.66(13) . . ?
F14 P1 F16 179.82(14) . . ?
F13 P1 F16 89.91(10) . . ?
F15 P1 F16 89.76(10) . . ?
F16A P1 F15A 90.41(13) . . ?
F14 P1 F11 89.91(10) . . ?
F13 P1 F11 89.95(10) . . ?
F15 P1 F11 89.98(10) . . ?
F16 P1 F11 90.07(10) . . ?
F16A P1 F11 90.01(9) . . ?
F15A P1 F11 90.06(10) . . ?
F14 P1 F12 90.05(9) . . ?
F13 P1 F12 90.03(10) . . ?
F15 P1 F12 90.04(10) . . ?
F16 P1 F12 89.98(10) . . ?
F16A P1 F12 90.00(10) . . ?
F15A P1 F12 89.98(10) . . ?
F11 P1 F12 179.95(14) . . ?
F16A P1 F14A 179.46(18) . . ?
F15A P1 F14A 90.12(13) . . ?
F11 P1 F14A 90.03(10) . . ?
F12 P1 F14A 89.96(9) . . ?
F16A P1 F13A 89.86(13) . . ?
F15A P1 F13A 179.72(18) . . ?
F11 P1 F13A 89.98(10) . . ?
F12 P1 F13A 89.97(10) . . ?
F14A P1 F13A 89.60(13) . . ?
F26A P2 F21A 114.09(11) . . ?
F26A P2 F25A 101.92(10) . . ?
F21A P2 F25A 100.32(9) . . ?
F26A P2 F25 104.35(15) . . ?
F21A P2 F25 141.41(17) . . ?
F25A P2 F25 67.37(16) . . ?
F26A P2 F24 149.8(2) . . ?
F21A P2 F24 53.88(16) . . ?
F25A P2 F24 59.55(17) . . ?
F25 P2 F24 90.66(11) . . ?
F26A P2 F21 114.31(15) . . ?
F21A P2 F21 76.50(14) . . ?
F25A P2 F21 141.72(15) . . ?
F25 P2 F21 91.16(14) . . ?
F24 P2 F21 91.00(14) . . ?
F26A P2 F26 28.92(14) . . ?
F21A P2 F26 125.69(15) . . ?
F25A P2 F26 119.85(15) . . ?
F25 P2 F26 90.10(11) . . ?
F24 P2 F26 178.7(2) . . ?
F21 P2 F26 90.03(13) . . ?
F26A P2 F23 74.73(15) . . ?
F21A P2 F23 39.44(16) . . ?
F25A P2 F23 111.83(16) . . ?
F25 P2 F23 178.7(2) . . ?
F24 P2 F23 89.76(11) . . ?
F21 P2 F23 90.06(12) . . ?
F26 P2 F23 89.46(11) . . ?
F26A P2 F22 64.64(15) . . ?
F21A P2 F22 103.13(15) . . ?
F25A P2 F22 39.54(15) . . ?
F25 P2 F22 89.90(13) . . ?
F24 P2 F22 89.78(14) . . ?
F21 P2 F22 178.68(13) . . ?
F26 P2 F22 89.18(13) . . ?
F23 P2 F22 88.88(13) . . ?
F26A P2 F22A 85.87(7) . . ?
F21A P2 F22A 157.14(12) . . ?
F25A P2 F22A 85.39(7) . . ?
F25 P2 F22A 23.72(15) . . ?
F24 P2 F22A 113.69(17) . . ?
F21 P2 F22A 85.31(13) . . ?
F26 P2 F22A 67.17(14) . . ?
F23 P2 F22A 156.13(15) . . ?
F22 P2 F22A 95.36(13) . . ?
F26A P2 F23A 158.36(12) . . ?
F21A P2 F23A 84.54(7) . . ?
F25A P2 F23A 84.42(6) . . ?
F25 P2 F23A 58.67(15) . . ?
F24 P2 F23A 50.40(19) . . ?
F21 P2 F23A 57.33(13) . . ?
F26 P2 F23A 130.88(17) . . ?
F23 P2 F23A 122.45(16) . . ?
F22 P2 F23A 123.95(14) . . ?
F22A P2 F23A 73.93(6) . . ?
F26A P2 F24A 93.85(7) . . ?
F21A P2 F24A 92.79(8) . . ?
F25A P2 F24A 153.08(11) . . ?
F25 P2 F24A 87.75(15) . . ?
F24 P2 F24A 113.1(2) . . ?
F21 P2 F24A 22.34(14) . . ?
F26 P2 F24A 67.98(13) . . ?
F23 P2 F24A 93.21(13) . . ?
F22 P2 F24A 157.02(15) . . ?
F22A P2 F24A 74.03(6) . . ?
F23A P2 F24A 73.46(6) . . ?
F24A F21 P2A 102.3(2) . . ?
F24A F21 P2 103.5(2) . . ?
P2A F21 P2 13.89(6) . . ?
F24A F21 F23A 133.9(3) . . ?
P2A F21 F23A 61.31(13) . . ?
P2 F21 F23A 70.70(13) . . ?
F25A F22 F26A 107.58(19) . . ?
F25A F22 P2 60.86(14) . . ?
F26A F22 P2 49.40(8) . . ?
F25A F22 P2A 54.45(12) . . ?
F26A F22 P2A 53.61(7) . . ?
P2 F22 P2A 10.03(5) . . ?
F21A F23 P2 57.78(10) . . ?
F21A F23 P2A 54.62(9) . . ?
P2 F23 P2A 7.01(6) . . ?
F21A F24 F25A 97.77(18) . . ?
F21A F24 F23A 102.5(2) . . ?
F25A F24 F23A 97.6(2) . . ?
F21A F24 P2 54.80(9) . . ?
F25A F24 P2 55.47(10) . . ?
F23A F24 P2 75.85(16) . . ?
F21A F24 P2A 64.36(9) . . ?
F25A F24 P2A 59.11(9) . . ?
F23A F24 P2A 61.41(14) . . ?
P2 F24 P2A 14.69(6) . . ?
F22A F25 P2A 99.1(3) . . ?
F22A F25 P2 100.6(2) . . ?
P2A F25 P2 11.07(7) . . ?
F22A F25 F25A 133.0(3) . . ?
P2A F25 F25A 61.01(13) . . ?
P2 F25 F25A 52.27(10) . . ?
F22A F25 F23A 126.8(3) . . ?
P2A F25 F23A 62.02(14) . . ?
P2 F25 F23A 70.00(12) . . ?
F25A F25 F23A 83.55(17) . . ?
F26A F26 P2 57.71(13) . . ?
F26A F26 P2A 70.84(13) . . ?
P2 F26 P2A 14.10(7) . . ?
F25 P2A F21 115.90(18) . . ?
F25 P2A F25A 72.49(18) . . ?
F21 P2A F25A 154.42(16) . . ?
F25 P2A F22A 28.53(19) . . ?
F21 P2A F22A 104.37(14) . . ?
F25A P2A F22A 93.1 . . ?
F25 P2A F21A 151.47(19) . . ?
F21 P2A F21A 75.63(14) . . ?
F25A P2A F21A 86.9 . . ?
F22A P2A F21A 180.0 . . ?
F25 P2A F23A 73.05(17) . . ?
F21 P2A F23A 68.80(14) . . ?
F25A P2A F23A 92.8 . . ?
F22A P2A F23A 91.1 . . ?
F21A P2A F23A 88.9 . . ?
F25 P2A F26A 106.95(17) . . ?
F21 P2A F26A 111.20(14) . . ?
F25A P2A F26A 87.2 . . ?
F22A P2A F26A 88.9 . . ?
F21A P2A F26A 91.1 . . ?
F23A P2A F26A 180.0 . . ?
F25 P2A F24 101.73(14) . . ?
F21 P2A F24 97.43(14) . . ?
F25A P2A F24 57.03(17) . . ?
F22A P2A F24 130.17(16) . . ?
F21A P2A F24 49.83(15) . . ?
F23A P2A F24 56.25(18) . . ?
F26A P2A F24 123.75(18) . . ?
F25 P2A F26 98.13(14) . . ?
F21 P2A F26 93.85(14) . . ?
F25A P2A F26 109.29(12) . . ?
F22A P2A F26 72.65(13) . . ?
F21A P2A F26 107.35(13) . . ?
F23A P2A F26 152.88(13) . . ?
F26A P2A F26 27.12(13) . . ?
F24 P2A F26 149.97(16) . . ?
F25 P2A F24A 107.63(18) . . ?
F21 P2A F24A 25.12(16) . . ?
F25A P2A F24A 179.5 . . ?
F22A P2A F24A 87.1 . . ?
F21A P2A F24A 92.9 . . ?
F23A P2A F24A 86.9 . . ?
F26A P2A F24A 93.1 . . ?
F24 P2A F24A 122.51(17) . . ?
F26 P2A F24A 71.15(12) . . ?
F25 P2A F22 88.88(14) . . ?
F21 P2A F22 154.95(14) . . ?
F25A P2A F22 33.64(12) . . ?
F22A P2A F22 95.92(10) . . ?
F21A P2A F22 84.08(10) . . ?
F23A P2A F22 126.09(12) . . ?
F26A P2A F22 53.91(12) . . ?
F24 P2A F22 79.94(13) . . ?
F26 P2A F22 78.14(11) . . ?
F24A P2A F22 146.71(12) . . ?
F25 P2A F23 160.65(18) . . ?
F21 P2A F23 83.17(10) . . ?
F25A P2A F23 91.69(10) . . ?
F22A P2A F23 148.34(12) . . ?
F21A P2A F23 31.66(12) . . ?
F23A P2A F23 119.93(12) . . ?
F26A P2A F23 60.06(12) . . ?
F24 P2A F23 77.62(11) . . ?
F26 P2A F23 76.21(10) . . ?
F24A P2A F23 88.28(10) . . ?
F22 P2A F23 71.90(9) . . ?
F23 F21A F24 141.8(3) . . ?
F23 F21A P2 82.78(15) . . ?
F24 F21A P2 71.32(13) . . ?
F23 F21A P2A 93.72(14) . . ?
F24 F21A P2A 65.81(14) . . ?
P2 F21A P2A 13.27(7) . . ?
F25 F22A P2A 52.39(14) . . ?
F25 F22A P2 55.69(13) . . ?
P2A F22A P2 9.59(5) . . ?
F24 F23A P2A 62.34(8) . . ?
F24 F23A F21 89.41(15) . . ?
P2A F23A F21 49.90(8) . . ?
F24 F23A F25 87.63(17) . . ?
P2A F23A F25 44.93(7) . . ?
F21 F23A F25 82.67(14) . . ?
F24 F23A P2 53.75(9) . . ?
P2A F23A P2 8.95(5) . . ?
F21 F23A P2 51.97(9) . . ?
F25 F23A P2 51.33(7) . . ?
F21 F24A P2A 52.56(18) . . ?
F21 F24A P2 54.17(18) . . ?
P2A F24A P2 11.50(4) . . ?
F22 F25A P2 79.60(15) . . ?
F22 F25A F24 123.5(2) . . ?
P2 F25A F24 64.98(11) . . ?
F22 F25A P2A 91.91(14) . . ?
P2 F25A P2A 15.31(7) . . ?
F24 F25A P2A 63.85(13) . . ?
F22 F25A F25 109.9(2) . . ?
P2 F25A F25 60.36(10) . . ?
F24 F25A F25 89.7(2) . . ?
P2A F25A F25 46.50(9) . . ?
F26 F26A P2 93.37(19) . . ?
F26 F26A P2A 82.04(19) . . ?
P2 F26A P2A 12.69(7) . . ?
F26 F26A F22 140.9(3) . . ?
P2 F26A F22 65.96(15) . . ?
P2A F26A F22 72.49(13) . . ?
Cl51 C5 Cl52 112.0(4) . . ?
Cl51 C5 H5A 109.2 . . ?
Cl52 C5 H5A 109.2 . . ?
Cl51 C5 H5B 109.2 . . ?
Cl52 C5 H5B 109.2 . . ?
H5A C5 H5B 107.9 . . ?

loop_
_geom_bond_atom_site_label_1
_geom_bond_atom_site_label_2
_geom_bond_distance
_geom_bond_site_symmetry_2
_geom_bond_publ_flag
Pd1 N21 2.029(3) . ?
Pd1 C1 2.036(4) . ?
Pd1 N11 2.034(3) . ?
Pd1 N12 2.142(3) . ?
C1 H1A 0.9800 . ?
C1 H1B 0.9800 . ?
C1 H1C 0.9800 . ?
N11 C12 1.288(5) . ?
N11 C15 1.437(4) . ?
N12 C13 1.290(4) . ?
N12 C113 1.437(4) . ?
C11 C12 1.511(5) . ?
C11 H11A 0.9800 . ?
C11 H11B 0.9800 . ?
C11 H11C 0.9800 . ?
C12 C13 1.508(5) . ?
C13 C14 1.504(5) . ?
C14 H14A 0.9800 . ?
C14 H14B 0.9800 . ?
C14 H14C 0.9800 . ?
C15 C16 1.401(5) . ?
C15 C110 1.403(5) . ?
C16 C17 1.394(5) . ?
C16 C111 1.509(5) . ?
C17 C18 1.372(6) . ?
C17 H17 0.9500 . ?
C18 C19 1.395(7) . ?
C18 H18 0.9500 . ?
C19 C110 1.401(6) . ?
C19 H19 0.9500 . ?
C110 C112 1.497(6) . ?
C111 H11D 0.9800 . ?
C111 H11E 0.9800 . ?
C111 H11F 0.9800 . ?
C112 H11G 0.9800 . ?
C112 H11H 0.9800 . ?
C112 H11I 0.9800 . ?
C113 C114 1.398(5) . ?
C113 C118 1.402(5) . ?
C114 C115 1.404(5) . ?
C114 C119 1.508(6) . ?
C115 C116 1.393(7) . ?
C115 H115 0.9500 . ?
C116 C117 1.373(7) . ?
C116 H116 0.9500 . ?
C117 C118 1.400(5) . ?
C117 H117 0.9500 . ?
C118 C120 1.506(6) . ?
C119 H11J 0.9800 . ?
C119 H11K 0.9800 . ?
C119 H11L 0.9800 . ?
C120 H12A 0.9800 . ?
C120 H12B 0.9800 . ?
C120 H12C 0.9800 . ?
N21 C25 1.287(5) . ?
N21 C26 1.446(5) . ?
C21 C22 1.390(12) . ?
C21 S1 1.709(7) . ?
C21 H21 0.9500 . ?
C22 C23 1.402(9) . ?
C22 H22 0.9500 . ?
C23 C24 1.385(8) . ?
C23 H23 0.9500 . ?
C24 C25 1.435(6) . ?
C24 S1 1.751(6) . ?
C25 H25 0.9500 . ?
C26 C27 1.385(5) . ?
C26 C211 1.395(5) . ?
C27 C28 1.400(5) . ?
C27 H27 0.9500 . ?
C28 C29 1.395(5) . ?
C28 C212 1.500(6) . ?
C29 C210 1.391(6) . ?
C29 H29 0.9500 . ?
C210 C211 1.392(6) . ?
C210 C213 1.519(5) . ?
C211 H211 0.9500 . ?
C212 H21A 0.9800 . ?
C212 H21B 0.9800 . ?
C212 H21C 0.9800 . ?
C213 H21D 0.9800 . ?
C213 H21E 0.9800 . ?
C213 H21F 0.9800 . ?
Pd2 N41 2.033(4) . ?
Pd2 N31 2.034(4) . ?
Pd2 C2 2.051(5) . ?
Pd2 N32 2.139(3) . ?
C2 H2A 0.9800 . ?
C2 H2B 0.9800 . ?
C2 H2C 0.9800 . ?
N31 C32 1.291(5) . ?
N31 C35 1.447(6) . ?
N32 C33 1.290(5) . ?
N32 C313 1.435(5) . ?
C31 C32 1.511(5) . ?
C31 H31A 0.9800 . ?
C31 H31B 0.9800 . ?
C31 H31C 0.9800 . ?
C32 C33 1.504(6) . ?
C33 C34 1.505(5) . ?
C34 H34A 0.9800 . ?
C34 H34B 0.9800 . ?
C34 H34C 0.9800 . ?
C35 C36 1.396(9) . ?
C35 C310 1.387(8) . ?
C36 C37 1.399(8) . ?
C36 C311 1.497(10) . ?
C37 C38 1.383(14) . ?
C37 H37 0.9500 . ?
C38 C39 1.371(15) . ?
C38 H38 0.9500 . ?
C39 C310 1.404(10) . ?
C39 H39 0.9500 . ?
C310 C312 1.511(11) . ?
C311 H31D 0.9800 . ?
C311 H31E 0.9800 . ?
C311 H31F 0.9800 . ?
C312 H31G 0.9800 . ?
C312 H31H 0.9800 . ?
C312 H31I 0.9800 . ?
C313 C314 1.401(5) . ?
C313 C318 1.402(5) . ?
C314 C315 1.395(6) . ?
C314 C319 1.497(6) . ?
C315 C316 1.380(7) . ?
C315 H315 0.9500 . ?
C316 C317 1.391(7) . ?
C316 H316 0.9500 . ?
C317 C318 1.401(5) . ?
C317 H317 0.9500 . ?
C318 C320 1.510(6) . ?
C319 H31J 0.9800 . ?
C319 H31K 0.9800 . ?
C319 H31L 0.9800 . ?
C320 H32A 0.9800 . ?
C320 H32B 0.9800 . ?
C320 H32C 0.9800 . ?
N41 C45 1.291(6) . ?
N41 C46 1.439(6) . ?
C41 C42 1.316(13) . ?
C41 S2 1.710(9) . ?
C41 H41 0.9500 . ?
C410 C49 1.377(12) . ?
C410 C411 1.382(9) . ?
C410 C413 1.505(12) . ?
C411 C46 1.375(8) . ?
C411 H411 0.9500 . ?
C412 C48 1.496(9) . ?
C412 H41A 0.9800 . ?
C412 H41B 0.9800 . ?
C412 H41C 0.9800 . ?
C413 H41D 0.9800 . ?
C413 H41E 0.9800 . ?
C413 H41F 0.9800 . ?
C42 C43 1.439(8) . ?
C42 H42 0.9500 . ?
C43 C44 1.425(8) . ?
C43 H43 0.9500 . ?
C44 C45 1.434(7) . ?
C44 S2 1.705(5) . ?
C45 H45 0.9500 . ?
C46 C47 1.391(7) . ?
C47 C48 1.405(8) . ?
C47 H47 0.9500 . ?
C48 C49 1.408(11) . ?
C49 H49 0.9500 . ?
P1 F14 1.6131(12) . ?
P1 F13 1.6150(12) . ?
P1 F15 1.6163(12) . ?
P1 F16 1.6171(12) . ?
P1 F16A 1.620(2) . ?
P1 F15A 1.622(2) . ?
P1 F11 1.6236(14) . ?
P1 F12 1.6235(14) . ?
P1 F14A 1.628(2) . ?
P1 F13A 1.631(2) . ?
P2 F26A 1.3705(15) . ?
P2 F21A 1.3890(14) . ?
P2 F25A 1.4638(14) . ?
P2 F25 1.6087(16) . ?
P2 F24 1.6102(16) . ?
P2 F21 1.616(3) . ?
P2 F26 1.6184(16) . ?
P2 F23 1.6287(16) . ?
P2 F22 1.648(3) . ?
P2 F22A 1.9144(16) . ?
P2 F23A 1.9361(16) . ?
P2 F24A 1.9378(17) . ?
F21 F24A 0.757(4) . ?
F21 P2A 1.417(2) . ?
F21 F23A 1.727(4) . ?
F22 F25A 1.067(4) . ?
F22 F26A 1.631(3) . ?
F22 P2A 1.925(3) . ?
F23 F21A 1.043(4) . ?
F23 P2A 1.983(2) . ?
F24 F21A 1.373(4) . ?
F24 F25A 1.532(4) . ?
F24 F23A 1.538(5) . ?
F24 P2A 1.639(2) . ?
F25 F22A 0.784(4) . ?
F25 P2A 1.2994(19) . ?
F25 F25A 1.708(4) . ?
F25 F23A 1.760(4) . ?
F26 F26A 0.784(3) . ?
F26 P2A 1.703(2) . ?
P2A F25A 1.5669 . ?
P2A F22A 1.6198 . ?
P2A F21A 1.6198 . ?
P2A F23A 1.6247 . ?
P2A F26A 1.6248 . ?
P2A F24A 1.7432 . ?
C5 Cl51 1.741(8) . ?
C5 Cl52 1.755(8) . ?
C5 H5A 0.9900 . ?
C5 H5B 0.9900 . ?

loop_
_geom_torsion_atom_site_label_1
_geom_torsion_atom_site_label_2
_geom_torsion_atom_site_label_3
_geom_torsion_atom_site_label_4
_geom_torsion
_geom_torsion_site_symmetry_1
_geom_torsion_site_symmetry_2
_geom_torsion_site_symmetry_3
_geom_torsion_site_symmetry_4
_geom_torsion_publ_flag
C15 N11 C12 C13 -177.0(3) . . . . ?
Pd1 N11 C12 C13 -1.6(4) . . . . ?
C15 N11 C12 C11 2.2(5) . . . . ?
Pd1 N11 C12 C11 177.6(3) . . . . ?
C113 N12 C13 C14 0.4(5) . . . . ?
Pd1 N12 C13 C14 179.2(3) . . . . ?
C113 N12 C13 C12 -180.0(3) . . . . ?
Pd1 N12 C13 C12 -1.2(4) . . . . ?
N11 C12 C13 N12 1.9(5) . . . . ?
C11 C12 C13 N12 -177.4(3) . . . . ?
N11 C12 C13 C14 -178.5(3) . . . . ?
C11 C12 C13 C14 2.2(5) . . . . ?
C12 N11 C15 C16 93.3(4) . . . . ?
Pd1 N11 C15 C16 -81.9(4) . . . . ?
C12 N11 C15 C110 -91.2(5) . . . . ?
Pd1 N11 C15 C110 93.6(4) . . . . ?
C110 C15 C16 C17 1.1(6) . . . . ?
N11 C15 C16 C17 176.5(3) . . . . ?
C110 C15 C16 C111 -177.8(4) . . . . ?
N11 C15 C16 C111 -2.4(5) . . . . ?
C15 C16 C17 C18 0.2(6) . . . . ?
C111 C16 C17 C18 179.1(4) . . . . ?
C16 C17 C18 C19 -1.1(7) . . . . ?
C17 C18 C19 C110 0.8(8) . . . . ?
C18 C19 C110 C15 0.4(7) . . . . ?
C18 C19 C110 C112 -177.7(5) . . . . ?
C16 C15 C110 C19 -1.4(6) . . . . ?
N11 C15 C110 C19 -176.8(4) . . . . ?
C16 C15 C110 C112 176.7(4) . . . . ?
N11 C15 C110 C112 1.4(6) . . . . ?
C13 N12 C113 C114 -84.7(4) . . . . ?
Pd1 N12 C113 C114 96.7(4) . . . . ?
C13 N12 C113 C118 98.3(4) . . . . ?
Pd1 N12 C113 C118 -80.3(4) . . . . ?
C118 C113 C114 C115 -0.8(5) . . . . ?
N12 C113 C114 C115 -177.7(3) . . . . ?
C118 C113 C114 C119 179.2(4) . . . . ?
N12 C113 C114 C119 2.4(5) . . . . ?
C113 C114 C115 C116 1.2(6) . . . . ?
C119 C114 C115 C116 -178.9(4) . . . . ?
C114 C115 C116 C117 -0.5(6) . . . . ?
C115 C116 C117 C118 -0.7(6) . . . . ?
C116 C117 C118 C113 1.0(6) . . . . ?
C116 C117 C118 C120 -177.2(4) . . . . ?
C114 C113 C118 C117 -0.3(5) . . . . ?
N12 C113 C118 C117 176.6(3) . . . . ?
C114 C113 C118 C120 178.0(4) . . . . ?
N12 C113 C118 C120 -5.1(5) . . . . ?
S1 C21 C22 C23 -3.5(8) . . . . ?
C21 C22 C23 C24 1.9(9) . . . . ?
C22 C23 C24 C25 -175.4(6) . . . . ?
C22 C23 C24 S1 0.4(7) . . . . ?
C26 N21 C25 C24 -177.3(4) . . . . ?
Pd1 N21 C25 C24 12.3(7) . . . . ?
C23 C24 C25 N21 -171.4(6) . . . . ?
S1 C24 C25 N21 13.4(8) . . . . ?
C25 N21 C26 C27 -50.5(5) . . . . ?
Pd1 N21 C26 C27 121.7(3) . . . . ?
C25 N21 C26 C211 131.5(4) . . . . ?
Pd1 N21 C26 C211 -56.2(4) . . . . ?
C211 C26 C27 C28 -0.5(5) . . . . ?
N21 C26 C27 C28 -178.4(3) . . . . ?
C26 C27 C28 C29 -0.7(5) . . . . ?
C26 C27 C28 C212 177.9(4) . . . . ?
C27 C28 C29 C210 0.5(6) . . . . ?
C212 C28 C29 C210 -178.1(4) . . . . ?
C28 C29 C210 C211 1.0(6) . . . . ?
C28 C29 C210 C213 -178.3(4) . . . . ?
C27 C26 C211 C210 2.1(6) . . . . ?
N21 C26 C211 C210 180.0(3) . . . . ?
C29 C210 C211 C26 -2.3(6) . . . . ?
C213 C210 C211 C26 177.0(4) . . . . ?
C22 C21 S1 C24 3.2(6) . . . . ?
C23 C24 S1 C21 -2.0(5) . . . . ?
C25 C24 S1 C21 173.7(5) . . . . ?
C35 N31 C32 C33 -171.3(4) . . . . ?
Pd2 N31 C32 C33 3.6(5) . . . . ?
C35 N31 C32 C31 5.3(7) . . . . ?
Pd2 N31 C32 C31 -179.8(3) . . . . ?
C313 N32 C33 C32 172.9(3) . . . . ?
Pd2 N32 C33 C32 -4.5(4) . . . . ?
C313 N32 C33 C34 -3.8(5) . . . . ?
Pd2 N32 C33 C34 178.8(3) . . . . ?
N31 C32 C33 N32 0.9(5) . . . . ?
C31 C32 C33 N32 -175.8(4) . . . . ?
N31 C32 C33 C34 177.6(4) . . . . ?
C31 C32 C33 C34 1.0(5) . . . . ?
C32 N31 C35 C36 90.4(6) . . . . ?
Pd2 N31 C35 C36 -84.1(5) . . . . ?
C32 N31 C35 C310 -93.2(6) . . . . ?
Pd2 N31 C35 C310 92.2(5) . . . . ?
C310 C35 C36 C37 1.3(9) . . . . ?
N31 C35 C36 C37 177.5(5) . . . . ?
C310 C35 C36 C311 -177.5(6) . . . . ?
N31 C35 C36 C311 -1.2(8) . . . . ?
C35 C36 C37 C38 0.9(10) . . . . ?
C311 C36 C37 C38 179.7(7) . . . . ?
C36 C37 C38 C39 -2.0(13) . . . . ?
C37 C38 C39 C310 0.8(12) . . . . ?
C38 C39 C310 C35 1.3(10) . . . . ?
C38 C39 C310 C312 179.9(7) . . . . ?
C36 C35 C310 C39 -2.3(8) . . . . ?
N31 C35 C310 C39 -178.5(5) . . . . ?
C36 C35 C310 C312 179.0(6) . . . . ?
N31 C35 C310 C312 2.9(8) . . . . ?
C33 N32 C313 C314 92.5(4) . . . . ?
Pd2 N32 C313 C314 -90.5(4) . . . . ?
C33 N32 C313 C318 -91.0(4) . . . . ?
Pd2 N32 C313 C318 86.0(4) . . . . ?
C318 C313 C314 C315 -1.3(6) . . . . ?
N32 C313 C314 C315 175.0(4) . . . . ?
C318 C313 C314 C319 177.7(4) . . . . ?
N32 C313 C314 C319 -6.0(6) . . . . ?
C313 C314 C315 C316 0.7(6) . . . . ?
C319 C314 C315 C316 -178.3(4) . . . . ?
C314 C315 C316 C317 1.1(7) . . . . ?
C315 C316 C317 C318 -2.3(7) . . . . ?
C316 C317 C318 C313 1.7(6) . . . . ?
C316 C317 C318 C320 -178.9(4) . . . . ?
C314 C313 C318 C317 0.1(6) . . . . ?
N32 C313 C318 C317 -176.2(3) . . . . ?
C314 C313 C318 C320 -179.3(4) . . . . ?
N32 C313 C318 C320 4.3(5) . . . . ?
C49 C410 C411 C46 -2.3(11) . . . . ?
C413 C410 C411 C46 176.7(10) . . . . ?
S2 C41 C42 C43 2.2(8) . . . . ?
C41 C42 C43 C44 0.1(8) . . . . ?
C42 C43 C44 C45 175.9(5) . . . . ?
C42 C43 C44 S2 -2.3(6) . . . . ?
C46 N41 C45 C44 178.3(4) . . . . ?
Pd2 N41 C45 C44 1.5(6) . . . . ?
C43 C44 C45 N41 175.1(4) . . . . ?
S2 C44 C45 N41 -7.0(7) . . . . ?
C410 C411 C46 C47 2.0(9) . . . . ?
C410 C411 C46 N41 -179.8(6) . . . . ?
C45 N41 C46 C411 128.9(5) . . . . ?
Pd2 N41 C46 C411 -53.9(5) . . . . ?
C45 N41 C46 C47 -52.9(6) . . . . ?
Pd2 N41 C46 C47 124.3(4) . . . . ?
C411 C46 C47 C48 0.5(7) . . . . ?
N41 C46 C47 C48 -177.7(4) . . . . ?
C46 C47 C48 C49 -2.4(7) . . . . ?
C46 C47 C48 C412 -179.5(5) . . . . ?
C411 C410 C49 C48 0.2(12) . . . . ?
C413 C410 C49 C48 -178.8(10) . . . . ?
C47 C48 C49 C410 2.1(10) . . . . ?
C412 C48 C49 C410 179.2(7) . . . . ?
C45 C44 S2 C41 -175.2(5) . . . . ?
C43 C44 S2 C41 3.0(4) . . . . ?
C42 C41 S2 C44 -3.1(6) . . . . ?
F26A P2 F21 F24A -25.1(3) . . . . ?
F21A P2 F21 F24A -135.7(3) . . . . ?
F25A P2 F21 F24A 134.7(3) . . . . ?
F25 P2 F21 F24A 81.2(3) . . . . ?
F24 P2 F21 F24A 171.9(3) . . . . ?
F26 P2 F21 F24A -8.9(3) . . . . ?
F23 P2 F21 F24A -98.3(3) . . . . ?
F22A P2 F21 F24A 58.2(3) . . . . ?
F23A P2 F21 F24A 132.1(3) . . . . ?
F26A P2 F21 P2A -111.9(3) . . . . ?
F21A P2 F21 P2A 137.5(3) . . . . ?
F25A P2 F21 P2A 47.9(3) . . . . ?
F25 P2 F21 P2A -5.6(3) . . . . ?
F24 P2 F21 P2A 85.1(3) . . . . ?
F26 P2 F21 P2A -95.7(3) . . . . ?
F23 P2 F21 P2A 174.9(3) . . . . ?
F22A P2 F21 P2A -28.6(2) . . . . ?
F23A P2 F21 P2A 45.3(2) . . . . ?
F24A P2 F21 P2A -86.8(3) . . . . ?
F26A P2 F21 F23A -157.22(13) . . . . ?
F21A P2 F21 F23A 92.16(11) . . . . ?
F25A P2 F21 F23A 2.5(2) . . . . ?
F25 P2 F21 F23A -50.89(19) . . . . ?
F24 P2 F21 F23A 39.78(19) . . . . ?
F26 P2 F21 F23A -140.99(18) . . . . ?
F23 P2 F21 F23A 129.54(18) . . . . ?
F22A P2 F21 F23A -73.90(9) . . . . ?
F24A P2 F21 F23A -132.1(3) . . . . ?
F26A P2 F22 F25A 158.9(2) . . . . ?
F21A P2 F22 F25A -90.37(17) . . . . ?
F25 P2 F22 F25A 53.0(2) . . . . ?
F24 P2 F22 F25A -37.7(2) . . . . ?
F26 P2 F22 F25A 143.1(2) . . . . ?
F23 P2 F22 F25A -127.4(2) . . . . ?
F22A P2 F22 F25A 76.09(17) . . . . ?
F23A P2 F22 F25A 1.9(2) . . . . ?
F24A P2 F22 F25A 137.0(3) . . . . ?
F21A P2 F22 F26A 110.69(12) . . . . ?
F25A P2 F22 F26A -158.9(2) . . . . ?
F25 P2 F22 F26A -105.97(16) . . . . ?
F24 P2 F22 F26A 163.37(17) . . . . ?
F26 P2 F22 F26A -15.87(15) . . . . ?
F23 P2 F22 F26A 73.61(16) . . . . ?
F22A P2 F22 F26A -82.85(9) . . . . ?
F23A P2 F22 F26A -157.07(13) . . . . ?
F24A P2 F22 F26A -22.0(3) . . . . ?
F26A P2 F22 P2A 111.0(3) . . . . ?
F21A P2 F22 P2A -138.3(3) . . . . ?
F25A P2 F22 P2A -47.9(3) . . . . ?
F25 P2 F22 P2A 5.1(3) . . . . ?
F24 P2 F22 P2A -85.6(3) . . . . ?
F26 P2 F22 P2A 95.2(3) . . . . ?
F23 P2 F22 P2A -175.4(3) . . . . ?
F22A P2 F22 P2A 28.2(2) . . . . ?
F23A P2 F22 P2A -46.0(2) . . . . ?
F24A P2 F22 P2A 89.1(4) . . . . ?
F26A P2 F23 F21A 176.4(2) . . . . ?
F25A P2 F23 F21A 79.43(17) . . . . ?
F24 P2 F23 F21A 22.6(3) . . . . ?
F21 P2 F23 F21A -68.4(2) . . . . ?
F26 P2 F23 F21A -158.4(2) . . . . ?
F22 P2 F23 F21A 112.4(2) . . . . ?
F22A P2 F23 F21A -146.8(3) . . . . ?
F23A P2 F23 F21A -18.1(2) . . . . ?
F24A P2 F23 F21A -90.48(15) . . . . ?
F26A P2 F23 P2A -122.5(4) . . . . ?
F21A P2 F23 P2A 61.1(4) . . . . ?
F25A P2 F23 P2A 140.6(5) . . . . ?
F24 P2 F23 P2A 83.8(4) . . . . ?
F21 P2 F23 P2A -7.2(4) . . . . ?
F26 P2 F23 P2A -97.3(4) . . . . ?
F22 P2 F23 P2A 173.6(4) . . . . ?
F22A P2 F23 P2A -85.7(5) . . . . ?
F23A P2 F23 P2A 43.1(3) . . . . ?
F24A P2 F23 P2A -29.4(4) . . . . ?
F26A P2 F24 F21A -75.6(4) . . . . ?
F25A P2 F24 F21A -133.3(3) . . . . ?
F25 P2 F24 F21A 163.61(18) . . . . ?
F21 P2 F24 F21A 72.44(18) . . . . ?
F23 P2 F24 F21A -17.6(2) . . . . ?
F22 P2 F24 F21A -106.50(18) . . . . ?
F22A P2 F24 F21A 157.75(15) . . . . ?
F23A P2 F24 F21A 116.8(2) . . . . ?
F24A P2 F24 F21A 75.77(18) . . . . ?
F26A P2 F24 F25A 57.8(3) . . . . ?
F21A P2 F24 F25A 133.3(3) . . . . ?
F25 P2 F24 F25A -63.1(2) . . . . ?
F21 P2 F24 F25A -154.23(17) . . . . ?
F23 P2 F24 F25A 115.72(17) . . . . ?
F22 P2 F24 F25A 26.84(17) . . . . ?
F22A P2 F24 F25A -68.92(18) . . . . ?
F23A P2 F24 F25A -109.9(2) . . . . ?
F24A P2 F24 F25A -150.90(13) . . . . ?
F26A P2 F24 F23A 167.6(2) . . . . ?
F21A P2 F24 F23A -116.8(2) . . . . ?
F25A P2 F24 F23A 109.9(2) . . . . ?
F25 P2 F24 F23A 46.8(2) . . . . ?
F21 P2 F24 F23A -44.35(17) . . . . ?
F23 P2 F24 F23A -134.41(17) . . . . ?
F22 P2 F24 F23A 136.71(17) . . . . ?
F22A P2 F24 F23A 41.0(2) . . . . ?
F24A P2 F24 F23A -41.02(18) . . . . ?
F26A P2 F24 P2A 157.4(4) . . . . ?
F21A P2 F24 P2A -127.0(3) . . . . ?
F25A P2 F24 P2A 99.6(2) . . . . ?
F25 P2 F24 P2A 36.6(2) . . . . ?
F21 P2 F24 P2A -54.6(2) . . . . ?
F23 P2 F24 P2A -144.6(3) . . . . ?
F22 P2 F24 P2A 126.5(2) . . . . ?
F22A P2 F24 P2A 30.73(16) . . . . ?
F23A P2 F24 P2A -10.2(2) . . . . ?
F24A P2 F24 P2A -51.25(19) . . . . ?
F26A P2 F25 F22A 39.9(3) . . . . ?
F21A P2 F25 F22A -145.1(3) . . . . ?
F25A P2 F25 F22A 137.1(3) . . . . ?
F24 P2 F25 F22A -166.6(3) . . . . ?
F21 P2 F25 F22A -75.6(3) . . . . ?
F26 P2 F25 F22A 14.5(3) . . . . ?
F22 P2 F25 F22A 103.7(3) . . . . ?
F23A P2 F25 F22A -125.4(4) . . . . ?
F24A P2 F25 F22A -53.5(3) . . . . ?
F26A P2 F25 P2A 123.1(4) . . . . ?
F21A P2 F25 P2A -62.0(4) . . . . ?
F25A P2 F25 P2A -139.8(4) . . . . ?
F24 P2 F25 P2A -83.4(4) . . . . ?
F21 P2 F25 P2A 7.6(4) . . . . ?
F26 P2 F25 P2A 97.6(4) . . . . ?
F22 P2 F25 P2A -173.2(4) . . . . ?
F22A P2 F25 P2A 83.2(4) . . . . ?
F23A P2 F25 P2A -42.3(3) . . . . ?
F24A P2 F25 P2A 29.7(3) . . . . ?
F26A P2 F25 F25A -97.15(13) . . . . ?
F21A P2 F25 F25A 77.8(2) . . . . ?
F24 P2 F25 F25A 56.4(2) . . . . ?
F21 P2 F25 F25A 147.38(16) . . . . ?
F26 P2 F25 F25A -122.59(16) . . . . ?
F22 P2 F25 F25A -33.41(16) . . . . ?
F22A P2 F25 F25A -137.1(3) . . . . ?
F23A P2 F25 F25A 97.49(14) . . . . ?
F24A P2 F25 F25A 169.46(11) . . . . ?
F26A P2 F25 F23A 165.36(13) . . . . ?
F21A P2 F25 F23A -19.7(3) . . . . ?
F25A P2 F25 F23A -97.49(14) . . . . ?
F24 P2 F25 F23A -41.1(2) . . . . ?
F21 P2 F25 F23A 49.88(18) . . . . ?
F26 P2 F25 F23A 139.92(17) . . . . ?
F22 P2 F25 F23A -130.91(18) . . . . ?
F22A P2 F25 F23A 125.4(4) . . . . ?
F24A P2 F25 F23A 71.96(10) . . . . ?
F21A P2 F26 F26A -74.9(3) . . . . ?
F25A P2 F26 F26A 56.9(3) . . . . ?
F25 P2 F26 F26A 120.6(3) . . . . ?
F21 P2 F26 F26A -148.2(3) . . . . ?
F23 P2 F26 F26A -58.2(3) . . . . ?
F22 P2 F26 F26A 30.7(3) . . . . ?
F22A P2 F26 F26A 126.9(3) . . . . ?
F23A P2 F26 F26A 167.29(19) . . . . ?
F24A P2 F26 F26A -151.8(3) . . . . ?
F26A P2 F26 P2A -157.2(3) . . . . ?
F21A P2 F26 P2A 127.9(3) . . . . ?
F25A P2 F26 P2A -100.3(2) . . . . ?
F25 P2 F26 P2A -36.6(2) . . . . ?
F21 P2 F26 P2A 54.6(2) . . . . ?
F23 P2 F26 P2A 144.7(3) . . . . ?
F22 P2 F26 P2A -126.4(2) . . . . ?
F22A P2 F26 P2A -30.29(19) . . . . ?
F23A P2 F26 P2A 10.12(15) . . . . ?
F24A P2 F26 P2A 51.0(2) . . . . ?
F22A F25 P2A F21 -71.6(4) . . . . ?
P2 F25 P2A F21 -170.3(5) . . . . ?
F25A F25 P2A F21 153.9(2) . . . . ?
F23A F25 P2A F21 55.4(3) . . . . ?
F22A F25 P2A F25A 134.5(3) . . . . ?
P2 F25 P2A F25A 35.7(4) . . . . ?
F23A F25 P2A F25A -98.56(9) . . . . ?
P2 F25 P2A F22A -98.7(4) . . . . ?
F25A F25 P2A F22A -134.5(3) . . . . ?
F23A F25 P2A F22A 127.0(3) . . . . ?
F22A F25 P2A F21A 179.998(3) . . . . ?
P2 F25 P2A F21A 81.3(4) . . . . ?
F25A F25 P2A F21A 45.5(3) . . . . ?
F23A F25 P2A F21A -53.0(3) . . . . ?
F22A F25 P2A F23A -127.0(3) . . . . ?
P2 F25 P2A F23A 134.3(3) . . . . ?
F25A F25 P2A F23A 98.56(9) . . . . ?
F22A F25 P2A F26A 53.0(3) . . . . ?
P2 F25 P2A F26A -45.7(3) . . . . ?
F25A F25 P2A F26A -81.44(9) . . . . ?
F23A F25 P2A F26A 180.001(1) . . . . ?
F22A F25 P2A F24 -175.9(3) . . . . ?
P2 F25 P2A F24 85.3(4) . . . . ?
F25A F25 P2A F24 49.6(2) . . . . ?
F23A F25 P2A F24 -49.0(2) . . . . ?
F22A F25 P2A F26 26.7(4) . . . . ?
P2 F25 P2A F26 -72.0(4) . . . . ?
F25A F25 P2A F26 -107.75(12) . . . . ?
F23A F25 P2A F26 153.69(13) . . . . ?
F22A F25 P2A F24A -46.0(3) . . . . ?
P2 F25 P2A F24A -144.7(4) . . . . ?
F25A F25 P2A F24A 179.527(2) . . . . ?
F23A F25 P2A F24A 80.97(9) . . . . ?
F22A F25 P2A F22 104.6(3) . . . . ?
P2 F25 P2A F22 5.8(3) . . . . ?
F25A F25 P2A F22 -29.89(14) . . . . ?
F23A F25 P2A F22 -128.46(14) . . . . ?
F22A F25 P2A F23 98.1(5) . . . . ?
P2 F25 P2A F23 -0.7(3) . . . . ?
F25A F25 P2A F23 -36.4(5) . . . . ?
F23A F25 P2A F23 -135.0(4) . . . . ?
F24A F21 P2A F25 75.9(4) . . . . ?
P2 F21 P2A F25 172.3(4) . . . . ?
F23A F21 P2A F25 -57.6(3) . . . . ?
F24A F21 P2A F25A 179.833(6) . . . . ?
P2 F21 P2A F25A -83.8(3) . . . . ?
F23A F21 P2A F25A 46.3(3) . . . . ?
F24A F21 P2A F22A 48.1(3) . . . . ?
P2 F21 P2A F22A 144.4(2) . . . . ?
F23A F21 P2A F22A -85.49(8) . . . . ?
F24A F21 P2A F21A -131.9(3) . . . . ?
P2 F21 P2A F21A -35.6(2) . . . . ?
F23A F21 P2A F21A 94.51(8) . . . . ?
F24A F21 P2A F23A 133.5(3) . . . . ?
P2 F21 P2A F23A -130.1(2) . . . . ?
F24A F21 P2A F26A -46.5(3) . . . . ?
P2 F21 P2A F26A 49.9(2) . . . . ?
F23A F21 P2A F26A 179.999(1) . . . . ?
F24A F21 P2A F24 -177.1(3) . . . . ?
P2 F21 P2A F24 -80.8(3) . . . . ?
F23A F21 P2A F24 49.3(2) . . . . ?
F24A F21 P2A F26 -25.0(3) . . . . ?
P2 F21 P2A F26 71.4(3) . . . . ?
F23A F21 P2A F26 -158.55(14) . . . . ?
P2 F21 P2A F24A 96.4(3) . . . . ?
F23A F21 P2A F24A -133.5(3) . . . . ?
F24A F21 P2A F22 -95.0(4) . . . . ?
P2 F21 P2A F22 1.4(3) . . . . ?
F23A F21 P2A F22 131.5(3) . . . . ?
F24A F21 P2A F23 -100.6(3) . . . . ?
P2 F21 P2A F23 -4.2(2) . . . . ?
F23A F21 P2A F23 125.84(15) . . . . ?
F21A F24 P2A F25 -177.46(16) . . . . ?
F25A F24 P2A F25 -59.9(2) . . . . ?
F23A F24 P2A F25 60.2(2) . . . . ?
P2 F24 P2A F25 -131.1(3) . . . . ?
F21A F24 P2A F21 64.1(2) . . . . ?
F25A F24 P2A F21 -178.44(14) . . . . ?
F23A F24 P2A F21 -58.28(18) . . . . ?
P2 F24 P2A F21 110.4(2) . . . . ?
F21A F24 P2A F25A -117.5(2) . . . . ?
F23A F24 P2A F25A 120.16(18) . . . . ?
P2 F24 P2A F25A -71.2(2) . . . . ?
F21A F24 P2A F22A 180.001(2) . . . . ?
F25A F24 P2A F22A -62.5(2) . . . . ?
F23A F24 P2A F22A 57.7(2) . . . . ?
P2 F24 P2A F22A -133.6(2) . . . . ?
F25A F24 P2A F21A 117.5(2) . . . . ?
F23A F24 P2A F21A -122.3(2) . . . . ?
P2 F24 P2A F21A 46.4(2) . . . . ?
F21A F24 P2A F23A 122.3(2) . . . . ?
F25A F24 P2A F23A -120.16(17) . . . . ?
P2 F24 P2A F23A 168.7(2) . . . . ?
F21A F24 P2A F26A -57.7(2) . . . . ?
F25A F24 P2A F26A 59.84(17) . . . . ?
F23A F24 P2A F26A 180.000(2) . . . . ?
P2 F24 P2A F26A -11.3(2) . . . . ?
F21A F24 P2A F26 -47.1(4) . . . . ?
F25A F24 P2A F26 70.4(3) . . . . ?
F23A F24 P2A F26 -169.4(2) . . . . ?
P2 F24 P2A F26 -0.7(4) . . . . ?
F21A F24 P2A F24A 62.6(2) . . . . ?
F25A F24 P2A F24A -179.882(3) . . . . ?
F23A F24 P2A F24A -59.72(17) . . . . ?
P2 F24 P2A F24A 109.0(2) . . . . ?
F21A F24 P2A F22 -90.73(16) . . . . ?
F25A F24 P2A F22 26.78(15) . . . . ?
F23A F24 P2A F22 146.94(15) . . . . ?
P2 F24 P2A F22 -44.4(2) . . . . ?
F21A F24 P2A F23 -17.24(18) . . . . ?
F25A F24 P2A F23 100.28(13) . . . . ?
F23A F24 P2A F23 -139.56(15) . . . . ?
P2 F24 P2A F23 29.1(2) . . . . ?
F26A F26 P2A F25 111.5(3) . . . . ?
P2 F26 P2A F25 131.9(3) . . . . ?
F26A F26 P2A F21 -131.6(2) . . . . ?
P2 F26 P2A F21 -111.3(3) . . . . ?
F26A F26 P2A F25A 37.3(3) . . . . ?
P2 F26 P2A F25A 57.6(2) . . . . ?
F26A F26 P2A F22A 124.5(3) . . . . ?
P2 F26 P2A F22A 144.9(2) . . . . ?
F26A F26 P2A F21A -55.5(3) . . . . ?
P2 F26 P2A F21A -35.1(2) . . . . ?
F26A F26 P2A F23A 180.001(2) . . . . ?
P2 F26 P2A F23A -159.7(3) . . . . ?
P2 F26 P2A F26A 20.3(3) . . . . ?
F26A F26 P2A F24 -19.5(4) . . . . ?
P2 F26 P2A F24 0.8(4) . . . . ?
F26A F26 P2A F24A -142.5(3) . . . . ?
P2 F26 P2A F24A -122.2(2) . . . . ?
F26A F26 P2A F22 24.4(2) . . . . ?
P2 F26 P2A F22 44.7(2) . . . . ?
F26A F26 P2A F23 -49.6(2) . . . . ?
P2 F26 P2A F23 -29.3(2) . . . . ?
P2 F23 F21A F24 -46.9(3) . . . . ?
P2A F23 F21A F24 -54.4(3) . . . . ?
P2A F23 F21A P2 -7.53(8) . . . . ?
P2 F23 F21A P2A 7.53(8) . . . . ?
F25A F24 F21A F23 12.7(5) . . . . ?
F23A F24 F21A F23 112.3(4) . . . . ?
P2 F24 F21A F23 49.9(4) . . . . ?
P2A F24 F21A F23 62.9(4) . . . . ?
F25A F24 F21A P2 -37.21(17) . . . . ?
F23A F24 F21A P2 62.44(15) . . . . ?
P2A F24 F21A P2 12.98(8) . . . . ?
F25A F24 F21A P2A -50.19(13) . . . . ?
F23A F24 F21A P2A 49.46(11) . . . . ?
P2 F24 F21A P2A -12.98(8) . . . . ?
F26A P2 F21A F23 -3.8(2) . . . . ?
F25A P2 F21A F23 -111.9(2) . . . . ?
F25 P2 F21A F23 -178.4(3) . . . . ?
F24 P2 F21A F23 -151.5(3) . . . . ?
F21 P2 F21A F23 107.1(2) . . . . ?
F26 P2 F21A F23 27.0(2) . . . . ?
F22 P2 F21A F23 -71.6(2) . . . . ?
F22A P2 F21A F23 145.3(3) . . . . ?
F23A P2 F21A F23 164.75(19) . . . . ?
F24A P2 F21A F23 91.67(18) . . . . ?
F26A P2 F21A F24 147.7(3) . . . . ?
F25A P2 F21A F24 39.6(2) . . . . ?
F25 P2 F21A F24 -26.9(3) . . . . ?
F21 P2 F21A F24 -101.38(19) . . . . ?
F26 P2 F21A F24 178.5(3) . . . . ?
F23 P2 F21A F24 151.5(3) . . . . ?
F22 P2 F21A F24 79.92(18) . . . . ?
F22A P2 F21A F24 -63.2(3) . . . . ?
F23A P2 F21A F24 -43.7(2) . . . . ?
F24A P2 F21A F24 -116.8(2) . . . . ?
F26A P2 F21A P2A -149.1(3) . . . . ?
F25A P2 F21A P2A 102.8(2) . . . . ?
F25 P2 F21A P2A 36.3(3) . . . . ?
F24 P2 F21A P2A 63.2(3) . . . . ?
F21 P2 F21A P2A -38.2(3) . . . . ?
F26 P2 F21A P2A -118.3(4) . . . . ?
F23 P2 F21A P2A -145.3(3) . . . . ?
F22 P2 F21A P2A 143.1(3) . . . . ?
F22A P2 F21A P2A 0.000(3) . . . . ?
F23A P2 F21A P2A 19.5(2) . . . . ?
F24A P2 F21A P2A -53.6(2) . . . . ?
F25 P2A F21A F23 -141.3(4) . . . . ?
F21 P2A F21A F23 100.4(2) . . . . ?
F25A P2A F21A F23 -98.36(18) . . . . ?
F23A P2A F21A F23 168.81(18) . . . . ?
F26A P2A F21A F23 -11.19(18) . . . . ?
F24 P2A F21A F23 -146.5(3) . . . . ?
F26 P2A F21A F23 10.9(2) . . . . ?
F24A P2A F21A F23 82.02(18) . . . . ?
F22 P2A F21A F23 -64.7(2) . . . . ?
F25 P2A F21A F24 5.2(3) . . . . ?
F21 P2A F21A F24 -113.01(19) . . . . ?
F25A P2A F21A F24 48.2(2) . . . . ?
F23A P2A F21A F24 -44.6(2) . . . . ?
F26A P2A F21A F24 135.4(2) . . . . ?
F26 P2A F21A F24 157.4(2) . . . . ?
F24A P2A F21A F24 -131.4(2) . . . . ?
F22 P2A F21A F24 81.82(18) . . . . ?
F23 P2A F21A F24 146.5(3) . . . . ?
F25 P2A F21A P2 -106.8(4) . . . . ?
F21 P2A F21A P2 135.0(3) . . . . ?
F25A P2A F21A P2 -63.9(2) . . . . ?
F23A P2A F21A P2 -156.7(2) . . . . ?
F26A P2A F21A P2 23.3(2) . . . . ?
F24 P2A F21A P2 -112.0(3) . . . . ?
F26 P2A F21A P2 45.4(3) . . . . ?
F24A P2A F21A P2 116.5(2) . . . . ?
F22 P2A F21A P2 -30.2(3) . . . . ?
F23 P2A F21A P2 34.5(3) . . . . ?
P2 F25 F22A P2A 11.13(7) . . . . ?
F25A F25 F22A P2A 58.54(19) . . . . ?
F23A F25 F22A P2A -61.73(17) . . . . ?
P2A F25 F22A P2 -11.13(7) . . . . ?
F25A F25 F22A P2 47.41(18) . . . . ?
F23A F25 F22A P2 -72.9(2) . . . . ?
F21 P2A F22A F25 118.2(3) . . . . ?
F25A P2A F22A F25 -43.0(3) . . . . ?
F23A P2A F22A F25 49.9(3) . . . . ?
F26A P2A F22A F25 -130.1(3) . . . . ?
F24 P2A F22A F25 5.2(3) . . . . ?
F26 P2A F22A F25 -152.2(4) . . . . ?
F24A P2A F22A F25 136.7(3) . . . . ?
F22 P2A F22A F25 -76.6(3) . . . . ?
F23 P2A F22A F25 -141.3(4) . . . . ?
F25 P2A F22A P2 106.8(4) . . . . ?
F21 P2A F22A P2 -135.0(3) . . . . ?
F25A P2A F22A P2 63.9(2) . . . . ?
F23A P2A F22A P2 156.7(2) . . . . ?
F26A P2A F22A P2 -23.3(2) . . . . ?
F24 P2A F22A P2 112.0(3) . . . . ?
F26 P2A F22A P2 -45.4(3) . . . . ?
F24A P2A F22A P2 -116.5(2) . . . . ?
F22 P2A F22A P2 30.2(3) . . . . ?
F23 P2A F22A P2 -34.5(3) . . . . ?
F21A F24 F23A P2A -51.28(11) . . . . ?
F25A F24 F23A P2A 48.48(8) . . . . ?
P2 F24 F23A P2A -2.94(6) . . . . ?
F21A F24 F23A F21 -7.49(19) . . . . ?
F25A F24 F23A F21 92.26(15) . . . . ?
P2 F24 F23A F21 40.85(14) . . . . ?
P2A F24 F23A F21 43.79(12) . . . . ?
F21A F24 F23A F25 -90.18(19) . . . . ?
F25A F24 F23A F25 9.58(15) . . . . ?
P2 F24 F23A F25 -41.84(14) . . . . ?
P2A F24 F23A F25 -38.90(12) . . . . ?
F21A F24 F23A P2 -48.34(10) . . . . ?
F25A F24 F23A P2 51.42(9) . . . . ?
P2A F24 F23A P2 2.94(6) . . . . ?
F25 P2A F23A F24 -117.3(2) . . . . ?
F21 P2A F23A F24 115.2(2) . . . . ?
F25A P2A F23A F24 -46.57(18) . . . . ?
F22A P2A F23A F24 -139.77(18) . . . . ?
F21A P2A F23A F24 40.23(18) . . . . ?
F26 P2A F23A F24 168.4(2) . . . . ?
F24A P2A F23A F24 133.17(18) . . . . ?
F22 P2A F23A F24 -41.66(18) . . . . ?
F23 P2A F23A F24 46.97(16) . . . . ?
F25 P2A F23A F21 127.4(3) . . . . ?
F25A P2A F23A F21 -161.79(15) . . . . ?
F22A P2A F23A F21 105.01(15) . . . . ?
F21A P2A F23A F21 -74.99(15) . . . . ?
F24 P2A F23A F21 -115.2(2) . . . . ?
F26 P2A F23A F21 53.2(3) . . . . ?
F24A P2A F23A F21 17.95(15) . . . . ?
F22 P2A F23A F21 -156.88(16) . . . . ?
F23 P2A F23A F21 -68.24(15) . . . . ?
F21 P2A F23A F25 -127.4(3) . . . . ?
F25A P2A F23A F25 70.76(19) . . . . ?
F22A P2A F23A F25 -22.44(19) . . . . ?
F21A P2A F23A F25 157.56(19) . . . . ?
F24 P2A F23A F25 117.3(2) . . . . ?
F26 P2A F23A F25 -74.3(3) . . . . ?
F24A P2A F23A F25 -109.50(19) . . . . ?
F22 P2A F23A F25 75.67(19) . . . . ?
F23 P2A F23A F25 164.3(2) . . . . ?
F25 P2A F23A P2 -132.8(3) . . . . ?
F21 P2A F23A P2 99.8(3) . . . . ?
F25A P2A F23A P2 -62.0(3) . . . . ?
F22A P2A F23A P2 -155.2(3) . . . . ?
F21A P2A F23A P2 24.8(3) . . . . ?
F24 P2A F23A P2 -15.4(3) . . . . ?
F26 P2A F23A P2 153.0(4) . . . . ?
F24A P2A F23A P2 117.7(3) . . . . ?
F22 P2A F23A P2 -57.1(3) . . . . ?
F23 P2A F23A P2 31.5(3) . . . . ?
F24A F21 F23A F24 -132.4(3) . . . . ?
P2A F21 F23A F24 -53.26(14) . . . . ?
P2 F21 F23A F24 -42.04(13) . . . . ?
F24A F21 F23A P2A -79.1(3) . . . . ?
P2 F21 F23A P2A 11.22(6) . . . . ?
F24A F21 F23A F25 -44.7(4) . . . . ?
P2A F21 F23A F25 34.42(15) . . . . ?
P2 F21 F23A F25 45.64(13) . . . . ?
F24A F21 F23A P2 -90.4(3) . . . . ?
P2A F21 F23A P2 -11.22(6) . . . . ?
F22A F25 F23A F24 132.0(3) . . . . ?
P2A F25 F23A F24 51.96(16) . . . . ?
P2 F25 F23A F24 43.55(15) . . . . ?
F25A F25 F23A F24 -8.56(14) . . . . ?
F22A F25 F23A P2A 80.0(3) . . . . ?
P2 F25 F23A P2A -8.41(7) . . . . ?
F25A F25 F23A P2A -60.51(9) . . . . ?
F22A F25 F23A F21 42.2(3) . . . . ?
P2A F25 F23A F21 -37.75(18) . . . . ?
P2 F25 F23A F21 -46.16(15) . . . . ?
F25A F25 F23A F21 -98.26(14) . . . . ?
F22A F25 F23A P2 88.4(3) . . . . ?
P2A F25 F23A P2 8.41(7) . . . . ?
F25A F25 F23A P2 -52.10(8) . . . . ?
P2 F21 F24A P2A -14.20(7) . . . . ?
F23A F21 F24A P2A 61.9(2) . . . . ?
P2A F21 F24A P2 14.20(7) . . . . ?
F23A F21 F24A P2 76.1(3) . . . . ?
F25 P2A F24A F21 -113.7(3) . . . . ?
F22A P2A F24A F21 -133.8(3) . . . . ?
F21A P2A F24A F21 46.2(3) . . . . ?
F23A P2A F24A F21 -42.6(3) . . . . ?
F26A P2A F24A F21 137.4(3) . . . . ?
F24 P2A F24A F21 3.4(3) . . . . ?
F26 P2A F24A F21 153.5(3) . . . . ?
F22 P2A F24A F21 129.8(3) . . . . ?
F23 P2A F24A F21 77.5(3) . . . . ?
F25 P2A F24A P2 152.5(3) . . . . ?
F21 P2A F24A P2 -93.8(4) . . . . ?
F22A P2A F24A P2 132.4(2) . . . . ?
F21A P2A F24A P2 -47.6(2) . . . . ?
F23A P2A F24A P2 -136.4(2) . . . . ?
F26A P2A F24A P2 43.6(2) . . . . ?
F24 P2A F24A P2 -90.4(3) . . . . ?
F26 P2A F24A P2 59.7(2) . . . . ?
F22 P2A F24A P2 36.0(2) . . . . ?
F23 P2A F24A P2 -16.3(2) . . . . ?
F26A F22 F25A P2 16.63(18) . . . . ?
P2A F22 F25A P2 9.14(6) . . . . ?
F26A F22 F25A F24 67.0(3) . . . . ?
P2 F22 F25A F24 50.4(2) . . . . ?
P2A F22 F25A F24 59.6(2) . . . . ?
F26A F22 F25A P2A 7.49(19) . . . . ?
P2 F22 F25A P2A -9.14(6) . . . . ?
F26A F22 F25A F25 -36.4(2) . . . . ?
P2 F22 F25A F25 -53.06(12) . . . . ?
P2A F22 F25A F25 -43.92(11) . . . . ?
F26A P2 F25A F22 -19.4(2) . . . . ?
F21A P2 F25A F22 98.2(2) . . . . ?
F25 P2 F25A F22 -120.1(2) . . . . ?
F24 P2 F25A F22 134.8(3) . . . . ?
F21 P2 F25A F22 179.4(2) . . . . ?
F26 P2 F25A F22 -43.8(2) . . . . ?
F23 P2 F25A F22 58.8(2) . . . . ?
F22A P2 F25A F22 -104.2(2) . . . . ?
F23A P2 F25A F22 -178.44(19) . . . . ?
F24A P2 F25A F22 -143.9(2) . . . . ?
F26A P2 F25A F24 -154.2(2) . . . . ?
F21A P2 F25A F24 -36.7(2) . . . . ?
F25 P2 F25A F24 105.04(19) . . . . ?
F21 P2 F25A F24 44.6(3) . . . . ?
F26 P2 F25A F24 -178.68(19) . . . . ?
F23 P2 F25A F24 -76.07(16) . . . . ?
F22 P2 F25A F24 -134.8(3) . . . . ?
F22A P2 F25A F24 121.0(2) . . . . ?
F23A P2 F25A F24 46.7(2) . . . . ?
F24A P2 F25A F24 81.2(3) . . . . ?
F26A P2 F25A P2A 123.7(2) . . . . ?
F21A P2 F25A P2A -118.8(2) . . . . ?
F25 P2 F25A P2A 22.9(2) . . . . ?
F24 P2 F25A P2A -82.1(3) . . . . ?
F21 P2 F25A P2A -37.6(2) . . . . ?
F26 P2 F25A P2A 99.2(3) . . . . ?
F23 P2 F25A P2A -158.2(3) . . . . ?
F22 P2 F25A P2A 143.0(3) . . . . ?
F22A P2 F25A P2A 38.87(17) . . . . ?
F23A P2 F25A P2A -35.40(17) . . . . ?
F24A P2 F25A P2A -0.903(5) . . . . ?
F26A P2 F25A F25 100.74(16) . . . . ?
F21A P2 F25A F25 -141.71(18) . . . . ?
F24 P2 F25A F25 -105.04(19) . . . . ?
F21 P2 F25A F25 -60.5(2) . . . . ?
F26 P2 F25A F25 76.28(15) . . . . ?
F23 P2 F25A F25 178.89(17) . . . . ?
F22 P2 F25A F25 120.1(2) . . . . ?
F22A P2 F25A F25 15.96(15) . . . . ?
F23A P2 F25A F25 -58.31(16) . . . . ?
F24A P2 F25A F25 -23.8(2) . . . . ?
F21A F24 F25A F22 -19.9(4) . . . . ?
F23A F24 F25A F22 -123.7(2) . . . . ?
P2 F24 F25A F22 -56.8(2) . . . . ?
P2A F24 F25A F22 -73.7(3) . . . . ?
F21A F24 F25A P2 36.86(18) . . . . ?
F23A F24 F25A P2 -66.94(14) . . . . ?
P2A F24 F25A P2 -16.94(8) . . . . ?
F21A F24 F25A P2A 53.80(16) . . . . ?
F23A F24 F25A P2A -50.00(10) . . . . ?
P2 F24 F25A P2A 16.94(8) . . . . ?
F21A F24 F25A F25 93.9(2) . . . . ?
F23A F24 F25A F25 -9.86(14) . . . . ?
P2 F24 F25A F25 57.08(10) . . . . ?
P2A F24 F25A F25 40.13(10) . . . . ?
F25 P2A F25A F22 -115.9(3) . . . . ?
F21 P2A F25A F22 130.4(3) . . . . ?
F22A P2A F25A F22 -95.95(19) . . . . ?
F21A P2A F25A F22 84.05(19) . . . . ?
F23A P2A F25A F22 172.82(19) . . . . ?
F26A P2A F25A F22 -7.18(19) . . . . ?
F24 P2A F25A F22 126.8(3) . . . . ?
F26 P2A F25A F22 -23.2(2) . . . . ?
F23 P2A F25A F22 52.74(19) . . . . ?
F25 P2A F25A P2 -152.2(3) . . . . ?
F21 P2A F25A P2 94.1(3) . . . . ?
F22A P2A F25A P2 -132.2(2) . . . . ?
F21A P2A F25A P2 47.8(2) . . . . ?
F23A P2A F25A P2 136.5(2) . . . . ?
F26A P2A F25A P2 -43.5(2) . . . . ?
F24 P2A F25A P2 90.5(3) . . . . ?
F26 P2A F25A P2 -59.5(2) . . . . ?
F22 P2A F25A P2 -36.3(2) . . . . ?
F23 P2A F25A P2 16.5(2) . . . . ?
F25 P2A F25A F24 117.30(19) . . . . ?
F21 P2A F25A F24 3.6(3) . . . . ?
F22A P2A F25A F24 137.3(2) . . . . ?
F21A P2A F25A F24 -42.7(2) . . . . ?
F23A P2A F25A F24 46.0(2) . . . . ?
F26A P2A F25A F24 -134.0(2) . . . . ?
F26 P2A F25A F24 -150.03(18) . . . . ?
F22 P2A F25A F24 -126.8(3) . . . . ?
F23 P2A F25A F24 -74.05(14) . . . . ?
F21 P2A F25A F25 -113.7(3) . . . . ?
F22A P2A F25A F25 19.96(19) . . . . ?
F21A P2A F25A F25 -160.04(19) . . . . ?
F23A P2A F25A F25 -71.26(19) . . . . ?
F26A P2A F25A F25 108.74(19) . . . . ?
F24 P2A F25A F25 -117.30(19) . . . . ?
F26 P2A F25A F25 92.67(15) . . . . ?
F22 P2A F25A F25 115.9(3) . . . . ?
F23 P2A F25A F25 168.65(17) . . . . ?
F22A F25 F25A F22 -1.5(4) . . . . ?
P2A F25 F25A F22 72.9(2) . . . . ?
P2 F25 F25A F22 64.76(19) . . . . ?
F23A F25 F25A F22 134.41(17) . . . . ?
F22A F25 F25A P2 -66.2(3) . . . . ?
P2A F25 F25A P2 8.15(9) . . . . ?
F23A F25 F25A P2 69.65(10) . . . . ?
F22A F25 F25A F24 -127.3(4) . . . . ?
P2A F25 F25A F24 -52.91(13) . . . . ?
P2 F25 F25A F24 -61.06(11) . . . . ?
F23A F25 F25A F24 8.59(13) . . . . ?
F22A F25 F25A P2A -74.4(3) . . . . ?
P2 F25 F25A P2A -8.15(9) . . . . ?
F23A F25 F25A P2A 61.50(10) . . . . ?
P2A F26 F26A P2 5.74(8) . . . . ?
P2 F26 F26A P2A -5.74(8) . . . . ?
P2 F26 F26A F22 -54.9(3) . . . . ?
P2A F26 F26A F22 -49.2(3) . . . . ?
F21A P2 F26A F26 120.8(3) . . . . ?
F25A P2 F26A F26 -132.1(3) . . . . ?
F25 P2 F26A F26 -62.7(3) . . . . ?
F24 P2 F26A F26 179.8(3) . . . . ?
F21 P2 F26A F26 35.3(3) . . . . ?
F23 P2 F26A F26 118.3(3) . . . . ?
F22 P2 F26A F26 -145.6(3) . . . . ?
F22A P2 F26A F26 -47.7(3) . . . . ?
F23A P2 F26A F26 -26.8(4) . . . . ?
F24A P2 F26A F26 26.0(3) . . . . ?
F21A P2 F26A P2A 147.6(4) . . . . ?
F25A P2 F26A P2A -105.2(3) . . . . ?
F25 P2 F26A P2A -35.8(2) . . . . ?
F24 P2 F26A P2A -153.4(5) . . . . ?
F21 P2 F26A P2A 62.1(3) . . . . ?
F26 P2 F26A P2A 26.8(4) . . . . ?
F23 P2 F26A P2A 145.1(3) . . . . ?
F22 P2 F26A P2A -118.8(3) . . . . ?
F22A P2 F26A P2A -20.8(2) . . . . ?
F23A P2 F26A P2A 0.000(2) . . . . ?
F24A P2 F26A P2A 52.8(2) . . . . ?
F21A P2 F26A F22 -93.63(16) . . . . ?
F25A P2 F26A F22 13.52(15) . . . . ?
F25 P2 F26A F22 82.92(16) . . . . ?
F24 P2 F26A F22 -34.7(3) . . . . ?
F21 P2 F26A F22 -179.12(14) . . . . ?
F26 P2 F26A F22 145.6(3) . . . . ?
F23 P2 F26A F22 -96.13(14) . . . . ?
F22A P2 F26A F22 97.92(13) . . . . ?
F23A P2 F26A F22 118.8(3) . . . . ?
F24A P2 F26A F22 171.58(13) . . . . ?
F25 P2A F26A F26 -74.3(3) . . . . ?
F21 P2A F26A F26 53.2(3) . . . . ?
F25A P2A F26A F26 -145.0(3) . . . . ?
F22A P2A F26A F26 -51.8(3) . . . . ?
F21A P2A F26A F26 128.2(3) . . . . ?
F24 P2A F26A F26 168.4(2) . . . . ?
F24A P2A F26A F26 35.2(3) . . . . ?
F22 P2A F26A F26 -150.0(3) . . . . ?
F23 P2A F26A F26 121.4(3) . . . . ?
F25 P2A F26A P2 132.8(3) . . . . ?
F21 P2A F26A P2 -99.8(3) . . . . ?
F25A P2A F26A P2 62.0(3) . . . . ?
F22A P2A F26A P2 155.2(3) . . . . ?
F21A P2A F26A P2 -24.8(3) . . . . ?
F24 P2A F26A P2 15.4(3) . . . . ?
F26 P2A F26A P2 -153.0(4) . . . . ?
F24A P2A F26A P2 -117.7(3) . . . . ?
F22 P2A F26A P2 57.1(3) . . . . ?
F23 P2A F26A P2 -31.5(3) . . . . ?
F25 P2A F26A F22 75.67(19) . . . . ?
F21 P2A F26A F22 -156.88(16) . . . . ?
F25A P2A F26A F22 4.91(13) . . . . ?
F22A P2A F26A F22 98.11(13) . . . . ?
F21A P2A F26A F22 -81.89(13) . . . . ?
F24 P2A F26A F22 -41.66(18) . . . . ?
F26 P2A F26A F22 150.0(3) . . . . ?
F24A P2A F26A F22 -174.83(13) . . . . ?
F23 P2A F26A F22 -88.63(13) . . . . ?
F25A F22 F26A F26 44.2(4) . . . . ?
P2 F22 F26A F26 63.5(3) . . . . ?
P2A F22 F26A F26 51.8(3) . . . . ?
F25A F22 F26A P2 -19.2(2) . . . . ?
P2A F22 F26A P2 -11.65(7) . . . . ?
F25A F22 F26A P2A -7.57(19) . . . . ?
P2 F22 F26A P2A 11.65(7) . . . . ?
